data_4314976
loop_
_publ_author_name
'Shigehisa Akine'
'Satoko Kagiyama'
'Tatsuya Nabeshima'

_publ_contact_author_address
;
Tsukuba, Ibaraki 305-8571, Japan
;
_publ_contact_author_email akine@chem.tsukuba.ac.jp
_publ_contact_author_fax +81-29-853-4527
_publ_contact_author_name 'Shigehisa Akine'
_publ_contact_author_phone +81-29-853-4527
_publ_section_title
;
 Modulation of Multimetal Complexation Behavior of Tetraoxime Ligand by
 Covalent Transformation of Olefinic Functionalities
;
_journal_name_full 'Inorganic Chemistry'
_journal_page_first 2141
_journal_page_last 2152
_journal_paper_doi 10.1021/ic9019926
_journal_volume 49
_journal_year 2010
_chemical_formula_moiety C37.30H39.10BaCl2.10N4O14.60Zn2
_chemical_formula_sum 'C37.3 H39.1 Ba Cl2.1 N4 O14.6 Zn2'
_chemical_formula_weight 1119.55
_chemical_name_common LZn2Ba(OAc)2(CHCl3)0.7(MeOH)0.6
_chemical_name_systematic
; 
 ? 
;
_space_group_IT_number 2
_symmetry_cell_setting triclinic
_symmetry_space_group_name_Hall '-P 1'
_symmetry_space_group_name_H-M 'P -1'
_atom_sites_solution_hydrogens geom
_atom_sites_solution_primary direct
_atom_sites_solution_secondary difmap
_audit_creation_method SHELXL-97
_cell_angle_alpha 88.392(9)
_cell_angle_beta 79.764(11)
_cell_angle_gamma 69.993(8)
_cell_formula_units_Z 4
_cell_length_a 14.446(4)
_cell_length_b 15.882(3)
_cell_length_c 20.178(6)
_cell_measurement_reflns_used 37532
_cell_measurement_temperature 120
_cell_measurement_theta_max 26.00
_cell_measurement_theta_min 3.04
_cell_volume 4278.2(19)
_computing_cell_refinement 'Rapid AUTO (Rigaku Corp.)'
_computing_data_collection 'Rapid AUTO (Rigaku Corp.)'
_computing_data_reduction 'Rapid AUTO (Rigaku Corp.)'
_computing_molecular_graphics ORTEP-3
_computing_publication_material ORTEP-3
_computing_structure_refinement 'SHELXL-97 (Sheldrick, 1997)'
_computing_structure_solution 'DIRDIF99 (Beurskens et al., 1999)'
_diffrn_ambient_temperature 120
_diffrn_measured_fraction_theta_full 0.995
_diffrn_measured_fraction_theta_max 0.995
_diffrn_measurement_device_type 'Rigaku R-AXIS Rapid'
_diffrn_measurement_method IP
_diffrn_radiation_monochromator graphite
_diffrn_radiation_source 'fine-focus sealed tube'
_diffrn_radiation_type MoK\a
_diffrn_radiation_wavelength 0.71069
_diffrn_reflns_av_R_equivalents 0.0318
_diffrn_reflns_av_sigmaI/netI 0.0409
_diffrn_reflns_limit_h_max 17
_diffrn_reflns_limit_h_min -17
_diffrn_reflns_limit_k_max 19
_diffrn_reflns_limit_k_min -19
_diffrn_reflns_limit_l_max 24
_diffrn_reflns_limit_l_min -22
_diffrn_reflns_number 37532
_diffrn_reflns_theta_full 26.00
_diffrn_reflns_theta_max 26.00
_diffrn_reflns_theta_min 3.04
_diffrn_standards_decay_% 0
_diffrn_standards_interval_count 0
_diffrn_standards_interval_time 0
_diffrn_standards_number 0
_exptl_absorpt_coefficient_mu 2.225
_exptl_absorpt_correction_T_max 0.8081
_exptl_absorpt_correction_T_min 0.6062
_exptl_absorpt_correction_type multi-scan
_exptl_absorpt_process_details 'Rapid AUTO (Rigaku Corp.)'
_exptl_crystal_colour yellow
_exptl_crystal_density_diffrn 1.738
_exptl_crystal_density_method 'not measured'
_exptl_crystal_description prismatic
_exptl_crystal_F_000 2238
_exptl_crystal_size_max 0.25
_exptl_crystal_size_mid 0.25
_exptl_crystal_size_min 0.10
_refine_diff_density_max 1.883
_refine_diff_density_min -1.090
_refine_diff_density_rms 0.114
_refine_ls_extinction_method none
_refine_ls_goodness_of_fit_ref 1.026
_refine_ls_hydrogen_treatment constr
_refine_ls_matrix_type full
_refine_ls_number_parameters 1232
_refine_ls_number_reflns 16736
_refine_ls_number_restraints 201
_refine_ls_restrained_S_all 1.057
_refine_ls_R_factor_all 0.0462
_refine_ls_R_factor_gt 0.0354
_refine_ls_shift/su_max 0.004
_refine_ls_shift/su_mean 0.000
_refine_ls_structure_factor_coef Fsqd
_refine_ls_weighting_details 'calc w=1/[\s^2^(Fo^2^)+(0.0562P)^2^+2.9771P] where P=(Fo^2^+2Fc^2^)/3'
_refine_ls_weighting_scheme calc
_refine_ls_wR_factor_gt 0.0902
_refine_ls_wR_factor_ref 0.0953
_reflns_number_gt 13834
_reflns_number_total 16736
_reflns_threshold_expression >2sigma(I)
_cod_data_source_file ic9019926_si_001_12.cif
_cod_data_source_block allyl-LZn2Ba
_cod_original_cell_volume 4278.1(18)
_cod_original_formula_sum 'C37.30 H39.10 Ba Cl2.10 N4 O14.60 Zn2'
_cod_database_code 4314976

loop_
_symmetry_equiv_pos_as_xyz
'x, y, z'
'-x, -y, -z'

loop_
_atom_site_label
_atom_site_type_symbol
_atom_site_fract_x
_atom_site_fract_y
_atom_site_fract_z
_atom_site_U_iso_or_equiv
_atom_site_adp_type
_atom_site_occupancy
_atom_site_symmetry_multiplicity
_atom_site_calc_flag
_atom_site_refinement_flags
_atom_site_disorder_assembly
_atom_site_disorder_group
Ba1 Ba 0.182535(15) 0.697193(13) 0.472681(11) 0.02193(6) Uani 1 1 d . A .
Zn1 Zn 0.15072(3) 0.85656(3) 0.60696(2) 0.02195(9) Uani 1 1 d . A .
Zn2 Zn -0.02425(3) 0.68875(2) 0.39664(2) 0.02051(9) Uani 1 1 d . A .
C1 C 0.4009(3) 0.8357(2) 0.5616(2) 0.0267(8) Uani 1 1 d . . .
C2 C 0.3564(3) 0.7988(2) 0.51813(19) 0.0242(7) Uani 1 1 d . . .
C3 C 0.4129(3) 0.7678(2) 0.4528(2) 0.0284(8) Uani 1 1 d . A .
C4 C 0.5089(3) 0.7693(3) 0.4336(2) 0.0315(9) Uani 1 1 d . . .
H1 H 0.5456 0.7463 0.3902 0.038 Uiso 1 1 calc R . .
C5 C 0.5523(3) 0.8040(3) 0.4772(2) 0.0325(9) Uani 1 1 d . . .
H2 H 0.6183 0.8052 0.4637 0.039 Uiso 1 1 calc R . .
C6 C 0.4986(3) 0.8366(2) 0.5402(2) 0.0310(9) Uani 1 1 d . . .
H3 H 0.5284 0.8603 0.5700 0.037 Uiso 1 1 calc R . .
O1 O 0.26640(18) 0.79420(16) 0.53451(13) 0.0251(5) Uani 1 1 d . . .
O2 O 0.3642(2) 0.7368(2) 0.41140(14) 0.0346(6) Uani 1 1 d U . .
C7 C 0.3805(5) 0.7669(4) 0.3403(3) 0.0430(16) Uani 0.794(9) 1 d P A 1
H4 H 0.3169 0.7823 0.3230 0.052 Uiso 0.794(9) 1 calc PR A 1
H5 H 0.3974 0.8222 0.3409 0.052 Uiso 0.794(9) 1 calc PR A 1
C8 C 0.4572(5) 0.7026(5) 0.2951(3) 0.056(2) Uani 0.794(9) 1 d P A 1
H6 H 0.4672 0.7177 0.2491 0.067 Uiso 0.794(9) 1 calc PR A 1
C9 C 0.5173(7) 0.6214(7) 0.3117(6) 0.071(3) Uani 0.794(9) 1 d P A 1
H7 H 0.5100 0.6034 0.3571 0.085 Uiso 0.794(9) 1 calc PR A 1
H8 H 0.5668 0.5826 0.2780 0.085 Uiso 0.794(9) 1 calc PR A 1
C10 C 0.4024(15) 0.7000(15) 0.3467(10) 0.036(4) Uani 0.206(9) 1 d PDU A 2
H9 H 0.4226 0.7456 0.3193 0.043 Uiso 0.206(9) 1 calc PR A 2
H10 H 0.3462 0.6924 0.3287 0.043 Uiso 0.206(9) 1 calc PR A 2
C11 C 0.486(2) 0.6160(19) 0.3331(16) 0.052(6) Uani 0.206(9) 1 d PDU A 2
H11 H 0.4839 0.5664 0.3601 0.062 Uiso 0.206(9) 1 calc PR A 2
C12 C 0.567(2) 0.605(2) 0.2828(14) 0.056(6) Uani 0.206(9) 1 d PDU A 2
H12 H 0.5699 0.6538 0.2552 0.067 Uiso 0.206(9) 1 calc PR A 2
H13 H 0.6195 0.5490 0.2756 0.067 Uiso 0.206(9) 1 calc PR A 2
C13 C 0.3495(3) 0.8750(2) 0.6275(2) 0.0303(8) Uani 1 1 d . . .
H14 H 0.3879 0.8919 0.6548 0.036 Uiso 1 1 calc R . .
N1 N 0.2576(2) 0.8894(2) 0.65286(16) 0.0283(7) Uani 1 1 d . . .
O3 O 0.2360(2) 0.9292(2) 0.71824(15) 0.0371(7) Uani 1 1 d . . .
C14 C 0.1338(3) 0.9481(3) 0.7483(2) 0.0318(9) Uani 1 1 d . . .
H15 H 0.1283 0.9464 0.7979 0.038 Uiso 1 1 calc R . .
H16 H 0.1108 0.9007 0.7339 0.038 Uiso 1 1 calc R . .
C15 C 0.0659(3) 1.0383(3) 0.73010(19) 0.0311(8) Uani 1 1 d . . .
H17 H -0.0037 1.0464 0.7521 0.037 Uiso 1 1 calc R . .
H18 H 0.0851 1.0857 0.7487 0.037 Uiso 1 1 calc R . .
O4 O 0.0681(2) 1.05043(16) 0.65936(13) 0.0258(5) Uani 1 1 d . . .
N2 N 0.0425(2) 0.98347(19) 0.62850(15) 0.0225(6) Uani 1 1 d . . .
C16 C -0.0387(3) 1.0195(2) 0.60520(17) 0.0220(7) Uani 1 1 d . . .
H19 H -0.0742 1.0814 0.6157 0.026 Uiso 1 1 calc R . .
C17 C -0.0806(3) 0.9736(2) 0.56419(16) 0.0189(7) Uani 1 1 d . . .
C18 C -0.0258(2) 0.8875(2) 0.53541(17) 0.0182(7) Uani 1 1 d . A .
C19 C -0.0684(2) 0.8478(2) 0.49039(17) 0.0175(7) Uani 1 1 d . A .
C20 C -0.1629(2) 0.8964(2) 0.47567(17) 0.0187(7) Uani 1 1 d . . .
C21 C -0.2157(3) 0.9830(2) 0.50598(18) 0.0210(7) Uani 1 1 d . . .
H20 H -0.2802 1.0155 0.4963 0.025 Uiso 1 1 calc R . .
C22 C -0.1765(3) 1.0205(2) 0.54841(18) 0.0232(7) Uani 1 1 d . . .
H21 H -0.2137 1.0787 0.5678 0.028 Uiso 1 1 calc R . .
O5 O 0.06409(18) 0.84097(16) 0.54444(13) 0.0250(5) Uani 1 1 d . . .
O6 O -0.01225(17) 0.76730(15) 0.46520(12) 0.0218(5) Uani 1 1 d . . .
C23 C -0.2061(2) 0.8663(2) 0.42592(17) 0.0200(7) Uani 1 1 d . A .
H22 H -0.2692 0.9054 0.4177 0.024 Uiso 1 1 calc R . .
N3 N -0.1677(2) 0.79184(18) 0.39168(15) 0.0207(6) Uani 1 1 d . . .
O7 O -0.23093(19) 0.78915(16) 0.34541(13) 0.0269(5) Uani 1 1 d . A .
C24 C -0.1794(3) 0.7163(2) 0.29663(19) 0.0275(8) Uani 1 1 d . . .
H23 H -0.1064 0.7044 0.2904 0.033 Uiso 1 1 calc R A .
H24 H -0.2008 0.7337 0.2528 0.033 Uiso 1 1 calc R . .
C25 C -0.2005(3) 0.6324(2) 0.3187(2) 0.0302(8) Uani 1 1 d . A .
H25 H -0.2711 0.6414 0.3164 0.036 Uiso 1 1 calc R . .
H26 H -0.1578 0.5827 0.2865 0.036 Uiso 1 1 calc R . .
O8 O -0.18380(19) 0.60628(16) 0.38518(14) 0.0270(6) Uani 1 1 d . . .
N4 N -0.0807(2) 0.58574(19) 0.39047(15) 0.0229(6) Uani 1 1 d . A .
C26 C -0.0424(3) 0.5028(2) 0.40413(18) 0.0228(7) Uani 1 1 d . . .
H27 H -0.0832 0.4668 0.4042 0.027 Uiso 1 1 calc R A .
C27 C 0.0564(3) 0.4591(2) 0.41935(17) 0.0223(7) Uani 1 1 d . A .
C28 C 0.1199(3) 0.5062(2) 0.42990(17) 0.0214(7) Uani 1 1 d . . .
C29 C 0.2125(3) 0.4558(2) 0.44863(19) 0.0250(7) Uani 1 1 d . A .
C30 C 0.2415(3) 0.3645(2) 0.4547(2) 0.0292(8) Uani 1 1 d . . .
H28 H 0.3048 0.3324 0.4662 0.035 Uiso 1 1 calc R A .
C31 C 0.1779(3) 0.3189(2) 0.4440(2) 0.0298(8) Uani 1 1 d . A .
H29 H 0.1978 0.2558 0.4483 0.036 Uiso 1 1 calc R . .
C32 C 0.0864(3) 0.3658(2) 0.42707(18) 0.0247(8) Uani 1 1 d . . .
H30 H 0.0428 0.3347 0.4205 0.030 Uiso 1 1 calc R A .
O9 O 0.09564(18) 0.59308(15) 0.42572(13) 0.0251(5) Uani 1 1 d . A .
O10 O 0.26848(19) 0.50689(17) 0.46119(14) 0.0298(6) Uani 1 1 d . . .
C33 C 0.3483(3) 0.4666(3) 0.4986(2) 0.0368(10) Uani 1 1 d . A .
H31 H 0.4046 0.4199 0.4704 0.044 Uiso 1 1 calc R . .
H32 H 0.3241 0.4387 0.5394 0.044 Uiso 1 1 calc R . .
C34 C 0.3814(3) 0.5408(3) 0.5177(3) 0.0415(11) Uani 1 1 d . . .
H33 H 0.4149 0.5669 0.4827 0.050 Uiso 1 1 calc R A .
C35 C 0.3671(4) 0.5721(3) 0.5796(3) 0.0562(14) Uani 1 1 d . A .
H34 H 0.3338 0.5474 0.6157 0.067 Uiso 1 1 calc R . .
H35 H 0.3900 0.6194 0.5883 0.067 Uiso 1 1 calc R . .
O11 O 0.1361(2) 0.66099(17) 0.60489(14) 0.0294(6) Uani 1 1 d . . .
O12 O 0.1313(2) 0.76881(17) 0.67549(13) 0.0296(6) Uani 1 1 d . . .
C36 C 0.1219(3) 0.6949(2) 0.6622(2) 0.0280(8) Uani 1 1 d . A .
C37 C 0.0904(4) 0.6453(3) 0.7224(2) 0.0430(11) Uani 1 1 d . . .
H36 H 0.0184 0.6562 0.7279 0.064 Uiso 1 1 calc R A .
H37 H 0.1050 0.6667 0.7631 0.064 Uiso 1 1 calc R . .
H38 H 0.1274 0.5809 0.7151 0.064 Uiso 1 1 calc R . .
O13 O 0.1644(2) 0.7427(2) 0.34529(15) 0.0407(7) Uani 1 1 d . . .
O14 O 0.0465(2) 0.7067(2) 0.30629(14) 0.0352(6) Uani 1 1 d . . .
C38 C 0.1243(3) 0.7298(3) 0.2990(2) 0.0423(10) Uani 1 1 d U A .
C39 C 0.1648(5) 0.7470(5) 0.2271(3) 0.0769(18) Uani 1 1 d U . .
H39 H 0.2043 0.7863 0.2277 0.115 Uiso 1 1 calc R A .
H40 H 0.1089 0.7759 0.2035 0.115 Uiso 1 1 calc R . .
H41 H 0.2074 0.6900 0.2038 0.115 Uiso 1 1 calc R . .
Ba2 Ba 0.443572(17) 0.259638(13) 0.125946(10) 0.02362(6) Uani 1 1 d . B .
Zn3 Zn 0.64999(3) 0.04615(3) 0.11085(2) 0.02215(9) Uani 1 1 d . B .
Zn4 Zn 0.33729(3) 0.36470(3) -0.02011(2) 0.02658(10) Uani 1 1 d . B .
C40 C 0.5629(3) -0.0045(2) 0.27141(18) 0.0232(7) Uani 1 1 d . . .
C41 C 0.5038(3) 0.0714(2) 0.24117(17) 0.0216(7) Uani 1 1 d . . .
C42 C 0.4032(3) 0.1135(2) 0.27416(18) 0.0249(8) Uani 1 1 d . . .
C43 C 0.3645(3) 0.0821(3) 0.33305(19) 0.0286(8) Uani 1 1 d . . .
H42 H 0.2969 0.1113 0.3539 0.034 Uiso 1 1 calc R . .
C44 C 0.4250(3) 0.0070(3) 0.36220(19) 0.0311(9) Uani 1 1 d . . .
H43 H 0.3986 -0.0149 0.4028 0.037 Uiso 1 1 calc R . .
C45 C 0.5224(3) -0.0346(2) 0.33187(19) 0.0267(8) Uani 1 1 d . . .
H44 H 0.5634 -0.0849 0.3522 0.032 Uiso 1 1 calc R . .
O15 O 0.53550(19) 0.10390(15) 0.18430(12) 0.0233(5) Uani 1 1 d . . .
O16 O 0.3506(2) 0.18688(16) 0.24107(13) 0.0280(6) Uani 1 1 d . . .
C46 C 0.2439(3) 0.2253(3) 0.2638(2) 0.0401(11) Uani 1 1 d . . .
H45 H 0.2186 0.2843 0.2433 0.048 Uiso 1 1 calc R . .
H46 H 0.2303 0.2354 0.3133 0.048 Uiso 1 1 calc R . .
C47 C 0.1888(3) 0.1679(3) 0.2464(3) 0.0473(12) Uani 1 1 d . . .
H47 H 0.2051 0.1431 0.2018 0.057 Uiso 1 1 calc R . .
C48 C 0.1183(4) 0.1491(4) 0.2890(3) 0.0649(17) Uani 1 1 d . . .
H48 H 0.1002 0.1728 0.3341 0.078 Uiso 1 1 calc R . .
H49 H 0.0858 0.1118 0.2747 0.078 Uiso 1 1 calc R . .
C49 C 0.6652(3) -0.0561(2) 0.24249(19) 0.0250(8) Uani 1 1 d . . .
H50 H 0.7024 -0.0991 0.2702 0.030 Uiso 1 1 calc R . .
N5 N 0.7104(2) -0.04946(19) 0.18325(16) 0.0236(6) Uani 1 1 d . . .
O17 O 0.81007(19) -0.11266(17) 0.17370(14) 0.0309(6) Uani 1 1 d . . .
C50 C 0.8620(3) -0.1107(3) 0.1067(2) 0.0336(9) Uani 1 1 d . . .
H51 H 0.9349 -0.1317 0.1067 0.040 Uiso 1 1 calc R . .
H52 H 0.8418 -0.0481 0.0917 0.040 Uiso 1 1 calc R . .
C51 C 0.8407(3) -0.1686(3) 0.0576(2) 0.0358(9) Uani 1 1 d . . .
H53 H 0.8757 -0.1622 0.0119 0.043 Uiso 1 1 calc R . .
H54 H 0.8690 -0.2321 0.0695 0.043 Uiso 1 1 calc R . .
O18 O 0.7370(2) -0.14820(16) 0.05569(14) 0.0287(6) Uani 1 1 d . . .
N6 N 0.6918(2) -0.05757(19) 0.03752(15) 0.0240(6) Uani 1 1 d . . .
C52 C 0.6602(3) -0.0566(2) -0.01840(18) 0.0248(8) Uani 1 1 d . . .
H55 H 0.6774 -0.1125 -0.0417 0.030 Uiso 1 1 calc R . .
C53 C 0.6011(3) 0.0221(2) -0.04855(18) 0.0233(7) Uani 1 1 d . . .
C54 C 0.5549(3) 0.1057(2) -0.01369(17) 0.0207(7) Uani 1 1 d . . .
C55 C 0.4878(3) 0.1786(2) -0.04454(18) 0.0217(7) Uani 1 1 d . . .
C56 C 0.4731(3) 0.1656(2) -0.10971(18) 0.0246(7) Uani 1 1 d . . .
C57 C 0.5248(3) 0.0819(3) -0.1445(2) 0.0329(9) Uani 1 1 d . . .
H56 H 0.5169 0.0745 -0.1895 0.039 Uiso 1 1 calc R . .
C58 C 0.5855(3) 0.0120(3) -0.1149(2) 0.0329(9) Uani 1 1 d . . .
H57 H 0.6178 -0.0441 -0.1387 0.040 Uiso 1 1 calc R . .
O19 O 0.5652(2) 0.12020(16) 0.04717(12) 0.0273(6) Uani 1 1 d . . .
O20 O 0.44361(19) 0.25307(15) -0.00788(12) 0.0243(5) Uani 1 1 d . . .
C59 C 0.3987(3) 0.2303(2) -0.14176(19) 0.0285(8) Uani 1 1 d . . .
H58 H 0.3926 0.2141 -0.1853 0.034 Uiso 1 1 calc R . .
N7 N 0.3400(3) 0.3079(2) -0.11715(16) 0.0293(7) Uani 1 1 d . . .
O21 O 0.2707(2) 0.34700(18) -0.16119(14) 0.0378(7) Uani 1 1 d . . .
C60 C 0.1998(4) 0.4305(3) -0.1322(2) 0.0444(11) Uani 1 1 d . . .
H59 H 0.1864 0.4266 -0.0826 0.053 Uiso 1 1 calc R . .
H60 H 0.1360 0.4423 -0.1485 0.053 Uiso 1 1 calc R . .
C61 C 0.2378(4) 0.5072(3) -0.1501(2) 0.0464(12) Uani 1 1 d . . .
H61 H 0.2398 0.5172 -0.1989 0.056 Uiso 1 1 calc R . .
H62 H 0.1895 0.5622 -0.1256 0.056 Uiso 1 1 calc R . .
O22 O 0.3346(3) 0.49444(18) -0.13532(14) 0.0413(7) Uani 1 1 d . . .
N8 N 0.3343(3) 0.4861(2) -0.06427(16) 0.0312(7) Uani 1 1 d . . .
C62 C 0.3571(3) 0.5497(2) -0.04171(19) 0.0274(8) Uani 1 1 d . . .
H63 H 0.3635 0.5950 -0.0721 0.033 Uiso 1 1 calc R . .
C63 C 0.3739(3) 0.5587(2) 0.02547(19) 0.0246(8) Uani 1 1 d . . .
C64 C 0.3809(3) 0.4906(2) 0.07263(19) 0.0251(8) Uani 1 1 d . . .
C65 C 0.4048(3) 0.5061(2) 0.1352(2) 0.0313(9) Uani 1 1 d . B .
C66 C 0.4184(4) 0.5842(3) 0.1508(2) 0.0364(10) Uani 1 1 d . . .
H64 H 0.4342 0.5925 0.1934 0.044 Uiso 1 1 calc R . .
C67 C 0.4089(3) 0.6517(3) 0.1033(2) 0.0378(10) Uani 1 1 d . . .
H65 H 0.4167 0.7064 0.1142 0.045 Uiso 1 1 calc R . .
C68 C 0.3888(3) 0.6388(2) 0.0421(2) 0.0302(8) Uani 1 1 d . . .
H66 H 0.3845 0.6841 0.0098 0.036 Uiso 1 1 calc R . .
O23 O 0.3690(2) 0.41472(16) 0.06145(13) 0.0335(6) Uani 1 1 d . . .
O24 O 0.4135(3) 0.43506(18) 0.17798(15) 0.0481(9) Uani 1 1 d U . .
C69 C 0.4278(9) 0.4479(6) 0.2451(4) 0.041(2) Uani 0.646(14) 1 d P B 1
H67 H 0.3786 0.5054 0.2654 0.049 Uiso 0.646(14) 1 calc PR B 1
H68 H 0.4959 0.4495 0.2441 0.049 Uiso 0.646(14) 1 calc PR B 1
C70 C 0.4140(8) 0.3719(5) 0.2858(3) 0.047(3) Uani 0.646(14) 1 d P B 1
H69 H 0.3477 0.3749 0.3044 0.057 Uiso 0.646(14) 1 calc PR B 1
C71 C 0.4885(10) 0.3010(7) 0.2972(6) 0.063(3) Uani 0.646(14) 1 d P B 1
H70 H 0.5556 0.2963 0.2791 0.076 Uiso 0.646(14) 1 calc PR B 1
H71 H 0.4754 0.2545 0.3235 0.076 Uiso 0.646(14) 1 calc PR B 1
C72 C 0.4757(14) 0.4353(12) 0.2333(10) 0.040(3) Uani 0.354(14) 1 d PU B 2
H72 H 0.5384 0.4455 0.2129 0.048 Uiso 0.354(14) 1 calc PR B 2
H73 H 0.4370 0.4840 0.2673 0.048 Uiso 0.354(14) 1 calc PR B 2
C73 C 0.4993(10) 0.3478(8) 0.2657(6) 0.035(3) Uani 0.354(14) 1 d PU B 2
H74 H 0.5584 0.3002 0.2469 0.042 Uiso 0.354(14) 1 calc PR B 2
C74 C 0.4420(15) 0.3336(14) 0.3192(10) 0.057(5) Uani 0.354(14) 1 d PU B 2
H75 H 0.3826 0.3804 0.3386 0.069 Uiso 0.354(14) 1 calc PR B 2
H76 H 0.4595 0.2764 0.3387 0.069 Uiso 0.354(14) 1 calc PR B 2
O25 O 0.6375(2) 0.24765(18) 0.12193(16) 0.0385(7) Uani 1 1 d . . .
O26 O 0.7493(2) 0.10821(17) 0.10623(15) 0.0338(6) Uani 1 1 d . . .
C75 C 0.7241(3) 0.1928(3) 0.1154(2) 0.0383(10) Uani 1 1 d U B .
C76 C 0.8099(4) 0.2264(4) 0.1187(4) 0.0641(15) Uani 1 1 d U . .
H77 H 0.8058 0.2766 0.0886 0.096 Uiso 1 1 calc R B .
H78 H 0.8738 0.1778 0.1046 0.096 Uiso 1 1 calc R . .
H79 H 0.8055 0.2465 0.1650 0.096 Uiso 1 1 calc R . .
O27 O 0.2592(2) 0.2729(2) 0.10414(14) 0.0387(7) Uani 1 1 d . . .
O28 O 0.2029(2) 0.36286(18) 0.02245(14) 0.0356(6) Uani 1 1 d . . .
C77 C 0.1913(3) 0.3178(3) 0.0745(2) 0.0339(9) Uani 1 1 d . B .
C78 C 0.0848(4) 0.3218(4) 0.1007(3) 0.0519(13) Uani 1 1 d . . .
H80 H 0.0856 0.2686 0.1266 0.078 Uiso 1 1 calc R B .
H81 H 0.0504 0.3238 0.0626 0.078 Uiso 1 1 calc R . .
H82 H 0.0494 0.3758 0.1297 0.078 Uiso 1 1 calc R . .
Cl1 Cl 0.1849(6) 0.8508(5) 0.0712(4) 0.115(2) Uani 0.497(5) 1 d PDU C 1
Cl2 Cl 0.1319(6) 1.0233(6) 0.1273(3) 0.142(3) Uani 0.497(5) 1 d PDU C 1
Cl3 Cl 0.0311(3) 0.9985(3) 0.0237(2) 0.0976(15) Uani 0.497(5) 1 d PDU . 1
C79 C 0.1452(8) 0.9590(7) 0.0533(6) 0.0675(19) Uani 0.497(5) 1 d PDU C 1
H83 H 0.1979 0.9700 0.0184 0.081 Uiso 0.497(5) 1 calc PR C 1
Cl4 Cl 0.1481(5) 0.8444(7) 0.0698(6) 0.132(2) Uani 0.503(5) 1 d PDU C 2
Cl5 Cl 0.2218(6) 0.9181(6) 0.1816(6) 0.215(3) Uani 0.503(5) 1 d PDU C 2
Cl6 Cl 0.0939(8) 1.0390(6) 0.1087(6) 0.210(4) Uani 0.503(5) 1 d PDU C 2
C80 C 0.1824(15) 0.9321(11) 0.1029(10) 0.176(4) Uani 0.503(5) 1 d PDU C 2
H84 H 0.2411 0.9356 0.0697 0.211 Uiso 0.503(5) 1 calc PR C 2
Cl7 Cl 0.0538(7) 0.5635(7) 0.1574(4) 0.163(3) Uani 0.40 1 d PDU D 1
Cl8 Cl 0.0101(5) 0.5590(5) 0.0330(4) 0.1256(18) Uani 0.40 1 d PDU . 1
Cl9 Cl 0.1109(5) 0.6761(5) 0.0521(5) 0.147(3) Uani 0.40 1 d PDU D 1
C81 C 0.0950(17) 0.5732(14) 0.0735(9) 0.122(4) Uani 0.40 1 d PDU D 1
H85 H 0.1602 0.5237 0.0588 0.147 Uiso 0.40 1 calc PR D 1
O29 O 0.0454(7) 0.5633(7) 0.2176(6) 0.113(3) Uani 0.60 1 d PDU E 2
H86 H 0.0396 0.6085 0.2409 0.169 Uiso 0.60 1 calc PR E 2
C82 C 0.1290(9) 0.4893(7) 0.2310(6) 0.080(3) Uani 0.60 1 d PDU E 2
H87 H 0.1369 0.4371 0.2028 0.120 Uiso 0.60 1 calc PR E 2
H88 H 0.1177 0.4749 0.2786 0.120 Uiso 0.60 1 calc PR E 2
H89 H 0.1898 0.5051 0.2206 0.120 Uiso 0.60 1 calc PR E 2
O30 O 0.0184(10) 0.6557(9) 0.1096(7) 0.151(4) Uani 0.60 1 d PDU F 2
H90 H 0.0262 0.6239 0.1436 0.227 Uiso 0.60 1 calc PR F 2
C83 C 0.0847(14) 0.6059(12) 0.0511(9) 0.126(5) Uani 0.60 1 d PDU F 2
H91 H 0.1533 0.5830 0.0600 0.189 Uiso 0.60 1 calc PR F 2
H92 H 0.0815 0.6452 0.0127 0.189 Uiso 0.60 1 calc PR F 2
H93 H 0.0643 0.5555 0.0409 0.189 Uiso 0.60 1 calc PR F 2

loop_
_atom_site_aniso_label
_atom_site_aniso_U_11
_atom_site_aniso_U_22
_atom_site_aniso_U_33
_atom_site_aniso_U_23
_atom_site_aniso_U_13
_atom_site_aniso_U_12
Ba1 0.01851(10) 0.02143(10) 0.02711(12) -0.00037(8) -0.00971(8) -0.00554(8)
Zn1 0.0222(2) 0.02335(19) 0.0239(2) 0.00089(16) -0.00982(16) -0.00954(17)
Zn2 0.0218(2) 0.01872(18) 0.0227(2) 0.00143(16) -0.01080(16) -0.00582(16)
C1 0.0242(18) 0.0241(17) 0.039(2) 0.0107(16) -0.0182(16) -0.0115(15)
C2 0.0200(17) 0.0224(16) 0.033(2) 0.0067(15) -0.0114(15) -0.0074(14)
C3 0.0230(18) 0.0300(18) 0.034(2) 0.0039(16) -0.0112(16) -0.0088(16)
C4 0.0237(19) 0.037(2) 0.033(2) 0.0090(17) -0.0068(16) -0.0095(17)
C5 0.0230(18) 0.035(2) 0.046(2) 0.0180(18) -0.0140(17) -0.0148(17)
C6 0.0272(19) 0.0273(18) 0.047(2) 0.0149(17) -0.0207(18) -0.0148(16)
O1 0.0193(12) 0.0298(13) 0.0288(14) -0.0017(11) -0.0078(10) -0.0096(11)
O2 0.0259(14) 0.0494(16) 0.0307(15) -0.0057(13) -0.0059(11) -0.0148(13)
C7 0.045(3) 0.057(4) 0.037(3) 0.002(3) -0.009(3) -0.029(3)
C8 0.061(4) 0.092(6) 0.033(3) -0.013(3) 0.003(3) -0.054(4)
C9 0.055(6) 0.084(6) 0.078(8) -0.034(6) -0.005(5) -0.029(5)
C10 0.035(6) 0.049(7) 0.030(5) -0.004(6) -0.003(5) -0.023(4)
C11 0.055(8) 0.050(7) 0.045(8) -0.012(6) -0.001(5) -0.015(5)
C12 0.045(7) 0.059(9) 0.055(9) -0.012(7) -0.002(6) -0.010(6)
C13 0.031(2) 0.0285(18) 0.039(2) 0.0048(17) -0.0195(17) -0.0142(17)
N1 0.0348(18) 0.0279(15) 0.0277(17) -0.0009(13) -0.0140(14) -0.0132(14)
O3 0.0354(15) 0.0476(16) 0.0329(16) -0.0094(13) -0.0145(13) -0.0149(14)
C14 0.039(2) 0.037(2) 0.0242(19) 0.0008(16) -0.0117(17) -0.0156(18)
C15 0.039(2) 0.039(2) 0.0225(19) -0.0027(16) -0.0091(17) -0.0193(19)
O4 0.0353(14) 0.0265(12) 0.0241(13) 0.0008(10) -0.0113(11) -0.0182(12)
N2 0.0294(16) 0.0218(14) 0.0224(15) 0.0005(12) -0.0068(13) -0.0152(13)
C16 0.0275(18) 0.0212(16) 0.0198(17) 0.0050(14) -0.0044(14) -0.0117(15)
C17 0.0216(16) 0.0203(15) 0.0151(16) 0.0026(13) -0.0044(13) -0.0072(14)
C18 0.0188(16) 0.0208(15) 0.0166(16) 0.0048(13) -0.0052(13) -0.0080(14)
C19 0.0186(16) 0.0154(14) 0.0198(17) 0.0053(13) -0.0053(13) -0.0068(13)
C20 0.0203(16) 0.0202(15) 0.0184(16) 0.0063(13) -0.0052(13) -0.0099(14)
C21 0.0182(16) 0.0181(15) 0.0238(18) 0.0025(14) -0.0048(14) -0.0021(13)
C22 0.0235(17) 0.0194(16) 0.0241(18) 0.0010(14) -0.0030(15) -0.0047(14)
O5 0.0211(12) 0.0239(12) 0.0314(14) -0.0030(11) -0.0134(11) -0.0048(10)
O6 0.0198(12) 0.0206(11) 0.0258(13) 0.0004(10) -0.0107(10) -0.0046(10)
C23 0.0176(16) 0.0219(16) 0.0228(17) 0.0080(14) -0.0074(13) -0.0081(14)
N3 0.0201(14) 0.0225(14) 0.0230(15) 0.0055(12) -0.0130(12) -0.0075(12)
O7 0.0291(13) 0.0256(12) 0.0284(14) 0.0001(11) -0.0192(11) -0.0055(11)
C24 0.033(2) 0.0256(17) 0.0240(19) -0.0011(15) -0.0157(16) -0.0055(16)
C25 0.034(2) 0.0274(18) 0.035(2) 0.0038(16) -0.0212(17) -0.0102(17)
O8 0.0241(13) 0.0273(12) 0.0341(15) 0.0055(11) -0.0157(11) -0.0097(11)
N4 0.0210(14) 0.0251(14) 0.0248(16) 0.0023(12) -0.0105(12) -0.0078(12)
C26 0.0298(19) 0.0218(16) 0.0202(17) 0.0014(14) -0.0096(15) -0.0108(15)
C27 0.0264(18) 0.0212(16) 0.0171(17) 0.0003(13) -0.0051(14) -0.0048(14)
C28 0.0233(17) 0.0208(16) 0.0187(17) 0.0015(13) -0.0049(14) -0.0053(14)
C29 0.0264(18) 0.0248(17) 0.0238(18) 0.0023(15) -0.0069(15) -0.0075(15)
C30 0.0235(18) 0.0259(18) 0.033(2) 0.0061(16) -0.0084(16) -0.0011(15)
C31 0.038(2) 0.0180(16) 0.031(2) 0.0037(15) -0.0066(17) -0.0059(16)
C32 0.0296(19) 0.0195(16) 0.0251(19) 0.0018(14) -0.0053(15) -0.0084(15)
O9 0.0238(13) 0.0168(11) 0.0360(15) 0.0011(10) -0.0150(11) -0.0036(10)
O10 0.0227(13) 0.0278(13) 0.0402(16) 0.0072(12) -0.0166(12) -0.0053(11)
C33 0.0227(19) 0.036(2) 0.052(3) 0.0073(19) -0.0205(18) -0.0040(17)
C34 0.025(2) 0.037(2) 0.062(3) 0.004(2) -0.022(2) -0.0037(18)
C35 0.040(3) 0.049(3) 0.073(4) -0.005(3) -0.029(3) 0.003(2)
O11 0.0347(15) 0.0279(13) 0.0294(15) 0.0030(11) -0.0100(12) -0.0137(12)
O12 0.0366(15) 0.0306(13) 0.0285(14) 0.0048(11) -0.0123(12) -0.0174(12)
C36 0.0265(19) 0.0280(18) 0.031(2) 0.0066(16) -0.0128(16) -0.0083(16)
C37 0.064(3) 0.036(2) 0.035(2) 0.0145(19) -0.017(2) -0.022(2)
O13 0.0332(16) 0.0610(19) 0.0351(17) 0.0123(15) -0.0118(13) -0.0233(15)
O14 0.0278(14) 0.0509(17) 0.0269(15) 0.0008(13) -0.0070(12) -0.0124(13)
C38 0.030(2) 0.059(2) 0.0376(19) 0.0056(19) -0.0093(17) -0.0135(18)
C39 0.067(3) 0.112(4) 0.051(2) 0.020(3) 0.000(2) -0.036(3)
Ba2 0.03685(13) 0.01659(10) 0.01767(11) 0.00355(8) -0.00943(9) -0.00745(9)
Zn3 0.0277(2) 0.02053(19) 0.0190(2) 0.00389(16) -0.00716(17) -0.00800(17)
Zn4 0.0399(3) 0.01964(19) 0.0207(2) 0.00541(16) -0.01254(18) -0.00765(18)
C40 0.0331(19) 0.0222(16) 0.0202(17) 0.0050(14) -0.0120(15) -0.0137(15)
C41 0.0315(19) 0.0212(16) 0.0171(17) 0.0026(13) -0.0093(14) -0.0130(15)
C42 0.037(2) 0.0226(16) 0.0187(17) 0.0022(14) -0.0114(15) -0.0110(16)
C43 0.0295(19) 0.0330(19) 0.0239(19) 0.0049(16) -0.0072(16) -0.0104(17)
C44 0.042(2) 0.038(2) 0.0215(19) 0.0116(16) -0.0118(17) -0.0207(19)
C45 0.036(2) 0.0268(17) 0.0232(19) 0.0091(15) -0.0134(16) -0.0156(17)
O15 0.0316(13) 0.0195(11) 0.0181(12) 0.0053(10) -0.0062(10) -0.0073(10)
O16 0.0314(14) 0.0236(12) 0.0239(13) 0.0055(10) -0.0050(11) -0.0034(11)
C46 0.039(2) 0.034(2) 0.030(2) 0.0060(18) 0.0036(19) 0.0037(19)
C47 0.035(2) 0.059(3) 0.042(3) 0.016(2) -0.007(2) -0.009(2)
C48 0.036(3) 0.083(4) 0.068(4) 0.040(3) -0.010(2) -0.013(3)
C49 0.033(2) 0.0228(16) 0.0256(19) 0.0071(14) -0.0171(16) -0.0118(15)
N5 0.0245(15) 0.0205(14) 0.0265(16) 0.0014(12) -0.0093(13) -0.0062(12)
O17 0.0257(13) 0.0326(13) 0.0311(15) 0.0053(12) -0.0108(11) -0.0033(11)
C50 0.0247(19) 0.034(2) 0.042(2) 0.0078(18) -0.0073(17) -0.0088(17)
C51 0.031(2) 0.032(2) 0.033(2) 0.0019(17) -0.0037(18) 0.0017(17)
O18 0.0335(14) 0.0198(12) 0.0303(14) 0.0038(11) -0.0090(11) -0.0046(11)
N6 0.0290(16) 0.0185(13) 0.0239(16) 0.0034(12) -0.0062(13) -0.0069(13)
C52 0.0288(19) 0.0221(16) 0.0226(18) -0.0023(14) -0.0019(15) -0.0088(15)
C53 0.0277(18) 0.0231(16) 0.0221(18) 0.0012(14) -0.0058(15) -0.0119(15)
C54 0.0250(17) 0.0225(16) 0.0178(17) 0.0013(13) -0.0033(14) -0.0125(15)
C55 0.0252(18) 0.0231(16) 0.0212(18) 0.0056(14) -0.0057(14) -0.0134(15)
C56 0.033(2) 0.0254(17) 0.0203(18) 0.0022(14) -0.0070(15) -0.0150(16)
C57 0.046(2) 0.034(2) 0.0221(19) -0.0038(16) -0.0130(17) -0.0131(19)
C58 0.043(2) 0.0280(19) 0.028(2) -0.0054(16) -0.0103(18) -0.0093(18)
O19 0.0395(15) 0.0209(11) 0.0175(12) -0.0001(10) -0.0097(11) -0.0030(11)
O20 0.0368(14) 0.0194(11) 0.0157(12) 0.0011(10) -0.0087(11) -0.0064(11)
C59 0.044(2) 0.0284(18) 0.0206(18) 0.0027(15) -0.0115(17) -0.0198(18)
N7 0.0423(19) 0.0270(15) 0.0238(16) 0.0096(13) -0.0183(14) -0.0130(15)
O21 0.0533(19) 0.0316(14) 0.0300(15) 0.0061(12) -0.0289(14) -0.0064(13)
C60 0.055(3) 0.036(2) 0.039(3) 0.0025(19) -0.028(2) -0.002(2)
C61 0.073(3) 0.029(2) 0.037(2) 0.0092(18) -0.036(2) -0.004(2)
O22 0.073(2) 0.0315(14) 0.0239(15) 0.0105(12) -0.0206(15) -0.0179(15)
N8 0.048(2) 0.0262(15) 0.0213(16) 0.0082(13) -0.0149(15) -0.0106(15)
C62 0.0310(19) 0.0217(16) 0.0252(19) 0.0087(15) -0.0059(16) -0.0039(15)
C63 0.0242(18) 0.0217(16) 0.0244(19) 0.0033(14) -0.0039(15) -0.0039(14)
C64 0.0268(18) 0.0169(15) 0.0260(19) -0.0005(14) -0.0032(15) -0.0011(14)
C65 0.048(2) 0.0207(17) 0.0244(19) 0.0040(15) -0.0107(18) -0.0096(17)
C66 0.057(3) 0.0292(19) 0.029(2) 0.0028(17) -0.014(2) -0.019(2)
C67 0.054(3) 0.0269(19) 0.040(2) 0.0036(18) -0.011(2) -0.023(2)
C68 0.036(2) 0.0248(17) 0.029(2) 0.0058(16) -0.0033(17) -0.0104(17)
O23 0.0594(19) 0.0194(12) 0.0252(14) 0.0063(11) -0.0175(13) -0.0135(13)
O24 0.105(3) 0.0254(14) 0.0248(15) 0.0087(12) -0.0313(16) -0.0263(17)
C69 0.074(7) 0.031(4) 0.025(4) 0.003(3) -0.030(5) -0.017(5)
C70 0.093(8) 0.042(4) 0.019(3) 0.006(3) -0.024(4) -0.032(5)
C71 0.089(8) 0.046(5) 0.071(7) 0.035(5) -0.048(6) -0.029(6)
C72 0.051(7) 0.034(5) 0.035(6) 0.002(4) -0.016(5) -0.011(6)
C73 0.040(6) 0.034(5) 0.027(4) 0.001(4) -0.012(4) -0.005(4)
C74 0.057(8) 0.055(7) 0.047(7) 0.014(5) 0.000(5) -0.008(6)
O25 0.0463(18) 0.0317(14) 0.0465(18) 0.0109(13) -0.0184(14) -0.0205(14)
O26 0.0379(15) 0.0294(13) 0.0407(17) 0.0126(12) -0.0129(13) -0.0180(13)
C75 0.043(2) 0.0349(19) 0.044(2) 0.0145(17) -0.0166(18) -0.0186(17)
C76 0.063(3) 0.052(2) 0.095(3) 0.013(2) -0.029(2) -0.036(2)
O27 0.0455(17) 0.0444(16) 0.0275(15) 0.0125(13) -0.0138(13) -0.0145(14)
O28 0.0379(16) 0.0332(14) 0.0315(15) 0.0075(12) -0.0095(12) -0.0055(13)
C77 0.039(2) 0.037(2) 0.023(2) -0.0017(17) -0.0058(17) -0.0098(19)
C78 0.041(3) 0.070(3) 0.040(3) 0.009(2) -0.004(2) -0.015(2)
Cl1 0.127(5) 0.095(3) 0.087(3) 0.048(2) 0.008(4) -0.012(3)
Cl2 0.146(5) 0.215(6) 0.090(3) -0.062(4) 0.061(3) -0.131(5)
Cl3 0.059(2) 0.103(3) 0.127(3) 0.047(2) 0.0004(17) -0.0337(19)
C79 0.062(4) 0.072(3) 0.066(5) 0.002(3) 0.013(4) -0.031(4)
Cl4 0.066(3) 0.163(4) 0.151(5) 0.089(3) -0.011(3) -0.029(3)
Cl5 0.143(5) 0.193(6) 0.373(9) 0.074(6) -0.124(6) -0.106(5)
Cl6 0.178(8) 0.144(4) 0.261(9) 0.106(5) 0.021(5) -0.031(5)
C80 0.146(8) 0.135(5) 0.216(7) 0.053(6) 0.033(6) -0.046(4)
Cl7 0.157(6) 0.216(8) 0.101(4) -0.024(5) 0.005(4) -0.056(6)
Cl8 0.116(4) 0.124(4) 0.129(4) 0.007(4) -0.026(4) -0.028(3)
Cl9 0.096(4) 0.112(4) 0.207(7) -0.026(4) 0.009(4) -0.017(3)
C81 0.121(8) 0.132(7) 0.106(5) 0.002(7) -0.017(6) -0.034(7)
O29 0.104(4) 0.116(4) 0.113(4) 0.003(3) -0.023(3) -0.030(3)
C82 0.099(4) 0.066(4) 0.074(4) -0.012(3) -0.004(3) -0.032(3)
O30 0.145(5) 0.149(5) 0.147(5) 0.006(4) -0.019(4) -0.038(4)
C83 0.124(6) 0.129(6) 0.128(5) 0.012(4) -0.034(4) -0.042(4)

loop_
_atom_type_symbol
_atom_type_description
_atom_type_scat_dispersion_real
_atom_type_scat_dispersion_imag
_atom_type_scat_source
C C 0.0033 0.0016 'International Tables Vol C Tables 4.2.6.8 and 6.1.1.4'
H H 0.0000 0.0000 'International Tables Vol C Tables 4.2.6.8 and 6.1.1.4'
Ba Ba -0.3244 2.2819 'International Tables Vol C Tables 4.2.6.8 and 6.1.1.4'
N N 0.0061 0.0033 'International Tables Vol C Tables 4.2.6.8 and 6.1.1.4'
O O 0.0106 0.0060 'International Tables Vol C Tables 4.2.6.8 and 6.1.1.4'
Zn Zn 0.2839 1.4301 'International Tables Vol C Tables 4.2.6.8 and 6.1.1.4'
Cl Cl 0.1484 0.1585 'International Tables Vol C Tables 4.2.6.8 and 6.1.1.4'

loop_
_geom_angle_atom_site_label_1
_geom_angle_atom_site_label_2
_geom_angle_atom_site_label_3
_geom_angle
_geom_angle_site_symmetry_1
_geom_angle_site_symmetry_3
_geom_angle_publ_flag
O5 Ba1 O9 116.96(8) . . ?
O5 Ba1 O6 58.72(7) . . ?
O9 Ba1 O6 61.35(7) . . ?
O5 Ba1 O13 103.76(9) . . ?
O9 Ba1 O13 72.76(9) . . ?
O6 Ba1 O13 70.98(8) . . ?
O5 Ba1 O1 61.62(8) . . ?
O9 Ba1 O1 173.25(8) . . ?
O6 Ba1 O1 119.12(7) . . ?
O13 Ba1 O1 113.95(9) . . ?
O5 Ba1 O11 68.04(8) . . ?
O9 Ba1 O11 95.51(8) . . ?
O6 Ba1 O11 90.70(8) . . ?
O13 Ba1 O11 161.29(8) . . ?
O1 Ba1 O11 77.80(8) . . ?
O5 Ba1 O10 148.64(8) . . ?
O9 Ba1 O10 56.58(7) . . ?
O6 Ba1 O10 116.09(7) . . ?
O13 Ba1 O10 102.69(9) . . ?
O1 Ba1 O10 120.70(8) . . ?
O11 Ba1 O10 81.63(8) . . ?
O5 Ba1 O2 106.21(8) . . ?
O9 Ba1 O2 129.67(8) . . ?
O6 Ba1 O2 134.94(8) . . ?
O13 Ba1 O2 72.96(8) . . ?
O1 Ba1 O2 55.48(8) . . ?
O11 Ba1 O2 124.97(8) . . ?
O10 Ba1 O2 97.40(8) . . ?
O5 Ba1 C34 126.05(11) . . ?
O9 Ba1 C34 100.19(9) . . ?
O6 Ba1 C34 153.23(9) . . ?
O13 Ba1 C34 124.70(11) . . ?
O1 Ba1 C34 76.86(10) . . ?
O11 Ba1 C34 70.90(11) . . ?
O10 Ba1 C34 43.84(9) . . ?
O2 Ba1 C34 71.50(10) . . ?
O5 Ba1 Zn1 32.72(6) . . ?
O9 Ba1 Zn1 142.98(6) . . ?
O6 Ba1 Zn1 91.05(5) . . ?
O13 Ba1 Zn1 123.76(7) . . ?
O1 Ba1 Zn1 32.97(5) . . ?
O11 Ba1 Zn1 58.25(6) . . ?
O10 Ba1 Zn1 132.26(6) . . ?
O2 Ba1 Zn1 87.14(6) . . ?
C34 Ba1 Zn1 95.15(9) . . ?
O5 Ba1 Zn2 90.47(6) . . ?
O9 Ba1 Zn2 33.55(5) . . ?
O6 Ba1 Zn2 31.77(5) . . ?
O13 Ba1 Zn2 56.96(6) . . ?
O1 Ba1 Zn2 149.05(5) . . ?
O11 Ba1 Zn2 105.29(6) . . ?
O10 Ba1 Zn2 90.00(5) . . ?
O2 Ba1 Zn2 129.74(6) . . ?
C34 Ba1 Zn2 133.74(8) . . ?
Zn1 Ba1 Zn2 122.768(16) . . ?
O12 Zn1 O1 109.25(11) . . ?
O12 Zn1 O5 99.13(11) . . ?
O1 Zn1 O5 86.04(11) . . ?
O12 Zn1 N2 112.12(11) . . ?
O1 Zn1 N2 138.54(11) . . ?
O5 Zn1 N2 85.09(11) . . ?
O12 Zn1 N1 94.69(12) . . ?
O1 Zn1 N1 85.84(12) . . ?
O5 Zn1 N1 165.67(11) . . ?
N2 Zn1 N1 93.24(12) . . ?
O12 Zn1 Ba1 90.54(8) . . ?
O1 Zn1 Ba1 47.48(7) . . ?
O5 Zn1 Ba1 45.04(7) . . ?
N2 Zn1 Ba1 128.74(9) . . ?
N1 Zn1 Ba1 131.54(9) . . ?
O6 Zn2 O14 110.98(11) . . ?
O6 Zn2 O9 86.11(10) . . ?
O14 Zn2 O9 96.59(11) . . ?
O6 Zn2 N4 139.06(11) . . ?
O14 Zn2 N4 109.80(12) . . ?
O9 Zn2 N4 85.80(11) . . ?
O6 Zn2 N3 85.89(11) . . ?
O14 Zn2 N3 97.05(11) . . ?
O9 Zn2 N3 165.95(11) . . ?
N4 Zn2 N3 92.71(11) . . ?
O6 Zn2 Ba1 46.11(7) . . ?
O14 Zn2 Ba1 90.40(8) . . ?
O9 Zn2 Ba1 46.37(7) . . ?
N4 Zn2 Ba1 130.60(8) . . ?
N3 Zn2 Ba1 130.14(8) . . ?
C6 C1 C2 119.7(4) . . ?
C6 C1 C13 117.3(3) . . ?
C2 C1 C13 123.0(3) . . ?
O1 C2 C1 123.5(3) . . ?
O1 C2 C3 119.3(3) . . ?
C1 C2 C3 117.2(3) . . ?
C4 C3 O2 123.7(4) . . ?
C4 C3 C2 121.5(4) . . ?
O2 C3 C2 114.8(3) . . ?
C3 C4 C5 120.7(4) . . ?
C3 C4 H1 119.7 . . ?
C5 C4 H1 119.7 . . ?
C6 C5 C4 119.2(4) . . ?
C6 C5 H2 120.4 . . ?
C4 C5 H2 120.4 . . ?
C5 C6 C1 121.7(4) . . ?
C5 C6 H3 119.1 . . ?
C1 C6 H3 119.1 . . ?
C2 O1 Zn1 132.1(2) . . ?
C2 O1 Ba1 128.3(2) . . ?
Zn1 O1 Ba1 99.55(9) . . ?
C3 O2 C10 127.0(9) . . ?
C3 O2 C7 112.5(3) . . ?
C3 O2 Ba1 118.6(2) . . ?
C10 O2 Ba1 112.4(9) . . ?
C7 O2 Ba1 122.8(3) . . ?
C8 C7 O2 114.6(6) . . ?
C8 C7 H4 108.6 . . ?
O2 C7 H4 108.6 . . ?
C8 C7 H5 108.6 . . ?
O2 C7 H5 108.6 . . ?
H4 C7 H5 107.6 . . ?
C9 C8 C7 125.8(7) . . ?
C9 C8 H6 117.1 . . ?
C7 C8 H6 117.1 . . ?
C8 C9 H7 120.0 . . ?
C8 C9 H8 120.0 . . ?
H7 C9 H8 120.0 . . ?
O2 C10 C11 122(2) . . ?
O2 C10 H9 106.9 . . ?
C11 C10 H9 106.9 . . ?
O2 C10 H10 106.9 . . ?
C11 C10 H10 106.9 . . ?
H9 C10 H10 106.7 . . ?
C12 C11 C10 123(3) . . ?
C12 C11 H11 118.7 . . ?
C10 C11 H11 118.7 . . ?
C11 C12 H12 120.0 . . ?
C11 C12 H13 120.0 . . ?
H12 C12 H13 120.0 . . ?
N1 C13 C1 126.7(4) . . ?
N1 C13 H14 116.7 . . ?
C1 C13 H14 116.7 . . ?
C13 N1 O3 109.4(3) . . ?
C13 N1 Zn1 126.7(3) . . ?
O3 N1 Zn1 123.9(2) . . ?
N1 O3 C14 111.6(3) . . ?
O3 C14 C15 113.0(3) . . ?
O3 C14 H15 109.0 . . ?
C15 C14 H15 109.0 . . ?
O3 C14 H16 109.0 . . ?
C15 C14 H16 109.0 . . ?
H15 C14 H16 107.8 . . ?
O4 C15 C14 114.9(3) . . ?
O4 C15 H17 108.6 . . ?
C14 C15 H17 108.6 . . ?
O4 C15 H18 108.6 . . ?
C14 C15 H18 108.6 . . ?
H17 C15 H18 107.5 . . ?
N2 O4 C15 112.0(2) . . ?
C16 N2 O4 110.3(3) . . ?
C16 N2 Zn1 129.2(2) . . ?
O4 N2 Zn1 118.6(2) . . ?
N2 C16 C17 125.3(3) . . ?
N2 C16 H19 117.3 . . ?
C17 C16 H19 117.3 . . ?
C18 C17 C22 119.5(3) . . ?
C18 C17 C16 121.9(3) . . ?
C22 C17 C16 118.4(3) . . ?
O5 C18 C17 124.0(3) . . ?
O5 C18 C19 116.5(3) . . ?
C17 C18 C19 119.4(3) . . ?
O6 C19 C20 124.9(3) . . ?
O6 C19 C18 115.8(3) . . ?
C20 C19 C18 119.3(3) . . ?
C19 C20 C21 119.4(3) . . ?
C19 C20 C23 123.0(3) . . ?
C21 C20 C23 117.4(3) . . ?
C22 C21 C20 121.7(3) . . ?
C22 C21 H20 119.2 . . ?
C20 C21 H20 119.2 . . ?
C21 C22 C17 120.7(3) . . ?
C21 C22 H21 119.7 . . ?
C17 C22 H21 119.7 . . ?
C18 O5 Zn1 133.0(2) . . ?
C18 O5 Ba1 124.7(2) . . ?
Zn1 O5 Ba1 102.24(10) . . ?
C19 O6 Zn2 133.4(2) . . ?
C19 O6 Ba1 122.0(2) . . ?
Zn2 O6 Ba1 102.12(9) . . ?
N3 C23 C20 126.3(3) . . ?
N3 C23 H22 116.9 . . ?
C20 C23 H22 116.9 . . ?
C23 N3 O7 109.2(3) . . ?
C23 N3 Zn2 126.3(2) . . ?
O7 N3 Zn2 124.4(2) . . ?
N3 O7 C24 110.1(3) . . ?
O7 C24 C25 111.4(3) . . ?
O7 C24 H23 109.3 . . ?
C25 C24 H23 109.3 . . ?
O7 C24 H24 109.3 . . ?
C25 C24 H24 109.3 . . ?
H23 C24 H24 108.0 . . ?
O8 C25 C24 114.7(3) . . ?
O8 C25 H25 108.6 . . ?
C24 C25 H25 108.6 . . ?
O8 C25 H26 108.6 . . ?
C24 C25 H26 108.6 . . ?
H25 C25 H26 107.6 . . ?
C25 O8 N4 111.3(3) . . ?
C26 N4 O8 109.9(3) . . ?
C26 N4 Zn2 128.7(3) . . ?
O8 N4 Zn2 120.0(2) . . ?
N4 C26 C27 126.2(3) . . ?
N4 C26 H27 116.9 . . ?
C27 C26 H27 116.9 . . ?
C32 C27 C28 120.1(3) . . ?
C32 C27 C26 116.8(3) . . ?
C28 C27 C26 123.0(3) . . ?
O9 C28 C27 123.4(3) . . ?
O9 C28 C29 119.3(3) . . ?
C27 C28 C29 117.2(3) . . ?
C30 C29 O10 124.1(3) . . ?
C30 C29 C28 121.9(3) . . ?
O10 C29 C28 114.0(3) . . ?
C29 C30 C31 120.1(4) . . ?
C29 C30 H28 119.9 . . ?
C31 C30 H28 119.9 . . ?
C32 C31 C30 119.7(3) . . ?
C32 C31 H29 120.2 . . ?
C30 C31 H29 120.2 . . ?
C31 C32 C27 120.9(3) . . ?
C31 C32 H30 119.5 . . ?
C27 C32 H30 119.5 . . ?
C28 O9 Zn2 132.2(2) . . ?
C28 O9 Ba1 127.2(2) . . ?
Zn2 O9 Ba1 100.08(9) . . ?
C29 O10 C33 117.5(3) . . ?
C29 O10 Ba1 120.6(2) . . ?
C33 O10 Ba1 115.8(2) . . ?
O10 C33 C34 106.3(3) . . ?
O10 C33 H31 110.5 . . ?
C34 C33 H31 110.5 . . ?
O10 C33 H32 110.5 . . ?
C34 C33 H32 110.5 . . ?
H31 C33 H32 108.7 . . ?
C35 C34 C33 124.2(5) . . ?
C35 C34 Ba1 96.5(3) . . ?
C33 C34 Ba1 92.0(2) . . ?
C35 C34 H33 117.9 . . ?
C33 C34 H33 117.9 . . ?
Ba1 C34 H33 80.8 . . ?
C34 C35 H34 120.0 . . ?
C34 C35 H35 120.0 . . ?
H34 C35 H35 120.0 . . ?
C36 O11 Ba1 140.5(2) . . ?
C36 O12 Zn1 124.4(3) . . ?
O11 C36 O12 125.6(3) . . ?
O11 C36 C37 118.6(3) . . ?
O12 C36 C37 115.8(4) . . ?
C36 C37 H36 109.5 . . ?
C36 C37 H37 109.5 . . ?
H36 C37 H37 109.5 . . ?
C36 C37 H38 109.5 . . ?
H36 C37 H38 109.5 . . ?
H37 C37 H38 109.5 . . ?
C38 O13 Ba1 141.0(3) . . ?
C38 O14 Zn2 122.0(3) . . ?
O13 C38 O14 125.5(4) . . ?
O13 C38 C39 119.2(4) . . ?
O14 C38 C39 115.2(5) . . ?
C38 C39 H39 109.5 . . ?
C38 C39 H40 109.5 . . ?
H39 C39 H40 109.5 . . ?
C38 C39 H41 109.5 . . ?
H39 C39 H41 109.5 . . ?
H40 C39 H41 109.5 . . ?
O19 Ba2 O20 58.17(7) . . ?
O19 Ba2 O27 103.39(9) . . ?
O20 Ba2 O27 69.89(8) . . ?
O19 Ba2 O15 61.29(7) . . ?
O20 Ba2 O15 117.68(7) . . ?
O27 Ba2 O15 112.70(8) . . ?
O19 Ba2 O23 115.46(8) . . ?
O20 Ba2 O23 60.50(8) . . ?
O27 Ba2 O23 71.87(9) . . ?
O15 Ba2 O23 174.60(8) . . ?
O19 Ba2 O25 70.40(9) . . ?
O20 Ba2 O25 99.27(9) . . ?
O27 Ba2 O25 169.11(9) . . ?
O15 Ba2 O25 72.74(8) . . ?
O23 Ba2 O25 102.27(9) . . ?
O19 Ba2 O24 146.26(10) . . ?
O20 Ba2 O24 113.68(7) . . ?
O27 Ba2 O24 103.21(10) . . ?
O15 Ba2 O24 124.50(8) . . ?
O23 Ba2 O24 55.36(8) . . ?
O25 Ba2 O24 79.83(10) . . ?
O19 Ba2 O16 106.34(7) . . ?
O20 Ba2 O16 133.52(8) . . ?
O27 Ba2 O16 72.90(8) . . ?
O15 Ba2 O16 55.19(7) . . ?
O23 Ba2 O16 130.03(8) . . ?
O25 Ba2 O16 117.07(8) . . ?
O24 Ba2 O16 101.05(8) . . ?
O19 Ba2 Zn3 32.56(6) . . ?
O20 Ba2 Zn3 90.60(5) . . ?
O27 Ba2 Zn3 122.17(7) . . ?
O15 Ba2 Zn3 32.37(5) . . ?
O23 Ba2 Zn3 142.98(6) . . ?
O25 Ba2 Zn3 57.17(6) . . ?
O24 Ba2 Zn3 133.96(8) . . ?
O16 Ba2 Zn3 86.32(5) . . ?
O19 Ba2 Zn4 89.52(6) . . ?
O20 Ba2 Zn4 31.37(5) . . ?
O27 Ba2 Zn4 55.80(6) . . ?
O15 Ba2 Zn4 146.74(5) . . ?
O23 Ba2 Zn4 33.23(6) . . ?
O25 Ba2 Zn4 114.32(6) . . ?
O24 Ba2 Zn4 88.53(6) . . ?
O16 Ba2 Zn4 128.60(6) . . ?
Zn3 Ba2 Zn4 121.959(16) . . ?
O15 Zn3 O26 108.79(11) . . ?
O15 Zn3 O19 86.81(10) . . ?
O26 Zn3 O19 99.53(11) . . ?
O15 Zn3 N6 137.93(11) . . ?
O26 Zn3 N6 113.26(12) . . ?
O19 Zn3 N6 85.19(11) . . ?
O15 Zn3 N5 86.81(11) . . ?
O26 Zn3 N5 95.78(11) . . ?
O19 Zn3 N5 164.61(11) . . ?
N6 Zn3 N5 90.21(12) . . ?
O15 Zn3 Ba2 47.26(7) . . ?
O26 Zn3 Ba2 91.42(8) . . ?
O19 Zn3 Ba2 45.46(7) . . ?
N6 Zn3 Ba2 128.77(9) . . ?
N5 Zn3 Ba2 132.97(8) . . ?
O20 Zn4 O28 111.94(11) . . ?
O20 Zn4 O23 86.62(11) . . ?
O28 Zn4 O23 97.28(12) . . ?
O20 Zn4 N8 134.32(12) . . ?
O28 Zn4 N8 113.68(13) . . ?
O23 Zn4 N8 85.69(12) . . ?
O20 Zn4 N7 86.78(11) . . ?
O28 Zn4 N7 96.28(13) . . ?
O23 Zn4 N7 166.33(13) . . ?
N8 Zn4 N7 90.39(12) . . ?
O20 Zn4 Ba2 46.17(7) . . ?
O28 Zn4 Ba2 91.05(8) . . ?
O23 Zn4 Ba2 47.20(7) . . ?
N8 Zn4 Ba2 130.15(10) . . ?
N7 Zn4 Ba2 130.92(8) . . ?
C45 C40 C41 120.2(3) . . ?
C45 C40 C49 116.4(3) . . ?
C41 C40 C49 123.4(3) . . ?
O15 C41 C40 124.3(3) . . ?
O15 C41 C42 118.6(3) . . ?
C40 C41 C42 117.1(3) . . ?
C43 C42 O16 124.9(3) . . ?
C43 C42 C41 121.7(3) . . ?
O16 C42 C41 113.3(3) . . ?
C42 C43 C44 120.0(4) . . ?
C42 C43 H42 120.0 . . ?
C44 C43 H42 120.0 . . ?
C45 C44 C43 119.6(3) . . ?
C45 C44 H43 120.2 . . ?
C43 C44 H43 120.2 . . ?
C44 C45 C40 121.4(3) . . ?
C44 C45 H44 119.3 . . ?
C40 C45 H44 119.3 . . ?
C41 O15 Zn3 130.1(2) . . ?
C41 O15 Ba2 128.9(2) . . ?
Zn3 O15 Ba2 100.37(9) . . ?
C42 O16 C46 117.8(3) . . ?
C42 O16 Ba2 122.9(2) . . ?
C46 O16 Ba2 119.3(2) . . ?
O16 C46 C47 113.1(3) . . ?
O16 C46 H45 109.0 . . ?
C47 C46 H45 109.0 . . ?
O16 C46 H46 109.0 . . ?
C47 C46 H46 109.0 . . ?
H45 C46 H46 107.8 . . ?
C48 C47 C46 124.2(5) . . ?
C48 C47 H47 117.9 . . ?
C46 C47 H47 117.9 . . ?
C47 C48 H48 120.0 . . ?
C47 C48 H49 120.0 . . ?
H48 C48 H49 120.0 . . ?
N5 C49 C40 126.2(3) . . ?
N5 C49 H50 116.9 . . ?
C40 C49 H50 116.9 . . ?
C49 N5 O17 109.1(3) . . ?
C49 N5 Zn3 125.8(3) . . ?
O17 N5 Zn3 125.0(2) . . ?
C50 O17 N5 111.0(3) . . ?
O17 C50 C51 112.2(3) . . ?
O17 C50 H51 109.2 . . ?
C51 C50 H51 109.2 . . ?
O17 C50 H52 109.2 . . ?
C51 C50 H52 109.2 . . ?
H51 C50 H52 107.9 . . ?
O18 C51 C50 114.6(3) . . ?
O18 C51 H53 108.6 . . ?
C50 C51 H53 108.6 . . ?
O18 C51 H54 108.6 . . ?
C50 C51 H54 108.6 . . ?
H53 C51 H54 107.6 . . ?
C51 O18 N6 111.5(3) . . ?
C52 N6 O18 109.7(3) . . ?
C52 N6 Zn3 128.4(3) . . ?
O18 N6 Zn3 119.3(2) . . ?
N6 C52 C53 125.5(3) . . ?
N6 C52 H55 117.3 . . ?
C53 C52 H55 117.3 . . ?
C54 C53 C58 119.8(3) . . ?
C54 C53 C52 122.7(3) . . ?
C58 C53 C52 117.4(3) . . ?
O19 C54 C53 123.5(3) . . ?
O19 C54 C55 117.1(3) . . ?
C53 C54 C55 119.3(3) . . ?
O20 C55 C56 124.8(3) . . ?
O20 C55 C54 116.1(3) . . ?
C56 C55 C54 119.1(3) . . ?
C55 C56 C57 119.8(4) . . ?
C55 C56 C59 123.3(3) . . ?
C57 C56 C59 116.5(3) . . ?
C58 C57 C56 121.3(4) . . ?
C58 C57 H56 119.3 . . ?
C56 C57 H56 119.3 . . ?
C57 C58 C53 120.4(4) . . ?
C57 C58 H57 119.8 . . ?
C53 C58 H57 119.8 . . ?
C54 O19 Zn3 133.5(2) . . ?
C54 O19 Ba2 123.8(2) . . ?
Zn3 O19 Ba2 101.99(10) . . ?
C55 O20 Zn4 132.9(2) . . ?
C55 O20 Ba2 122.1(2) . . ?
Zn4 O20 Ba2 102.46(10) . . ?
N7 C59 C56 126.4(4) . . ?
N7 C59 H58 116.8 . . ?
C56 C59 H58 116.8 . . ?
C59 N7 O21 108.9(3) . . ?
C59 N7 Zn4 125.6(3) . . ?
O21 N7 Zn4 125.3(2) . . ?
N7 O21 C60 109.8(3) . . ?
O21 C60 C61 111.5(4) . . ?
O21 C60 H59 109.3 . . ?
C61 C60 H59 109.3 . . ?
O21 C60 H60 109.3 . . ?
C61 C60 H60 109.3 . . ?
H59 C60 H60 108.0 . . ?
O22 C61 C60 114.9(3) . . ?
O22 C61 H61 108.5 . . ?
C60 C61 H61 108.5 . . ?
O22 C61 H62 108.5 . . ?
C60 C61 H62 108.5 . . ?
H61 C61 H62 107.5 . . ?
C61 O22 N8 111.0(3) . . ?
C62 N8 O22 109.8(3) . . ?
C62 N8 Zn4 128.7(3) . . ?
O22 N8 Zn4 119.2(2) . . ?
N8 C62 C63 125.8(3) . . ?
N8 C62 H63 117.1 . . ?
C63 C62 H63 117.1 . . ?
C64 C63 C68 120.1(4) . . ?
C64 C63 C62 123.0(3) . . ?
C68 C63 C62 116.8(3) . . ?
O23 C64 C63 124.2(4) . . ?
O23 C64 C65 118.9(3) . . ?
C63 C64 C65 116.8(3) . . ?
C66 C65 O24 124.1(4) . . ?
C66 C65 C64 122.4(3) . . ?
O24 C65 C64 113.4(3) . . ?
C65 C66 C67 119.5(4) . . ?
C65 C66 H64 120.3 . . ?
C67 C66 H64 120.3 . . ?
C68 C67 C66 120.2(4) . . ?
C68 C67 H65 119.9 . . ?
C66 C67 H65 119.9 . . ?
C67 C68 C63 121.0(3) . . ?
C67 C68 H66 119.5 . . ?
C63 C68 H66 119.5 . . ?
C64 O23 Zn4 131.9(2) . . ?
C64 O23 Ba2 125.8(2) . . ?
Zn4 O23 Ba2 99.56(9) . . ?
C65 O24 C69 117.5(4) . . ?
C65 O24 C72 113.3(7) . . ?
C65 O24 Ba2 120.4(2) . . ?
C69 O24 Ba2 120.8(4) . . ?
C72 O24 Ba2 114.0(7) . . ?
O24 C69 C70 108.2(6) . . ?
O24 C69 H67 110.1 . . ?
C70 C69 H67 110.1 . . ?
O24 C69 H68 110.1 . . ?
C70 C69 H68 110.1 . . ?
H67 C69 H68 108.4 . . ?
C71 C70 C69 123.5(9) . . ?
C71 C70 H69 118.2 . . ?
C69 C70 H69 118.2 . . ?
C70 C71 H70 120.0 . . ?
C70 C71 H71 120.0 . . ?
H70 C71 H71 120.0 . . ?
C73 C72 O24 108.7(13) . . ?
C73 C72 H72 110.0 . . ?
O24 C72 H72 110.0 . . ?
C73 C72 H73 110.0 . . ?
O24 C72 H73 110.0 . . ?
H72 C72 H73 108.3 . . ?
C74 C73 C72 122.3(15) . . ?
C74 C73 H74 118.9 . . ?
C72 C73 H74 118.9 . . ?
C73 C74 H75 120.0 . . ?
C73 C74 H76 120.0 . . ?
H75 C74 H76 120.0 . . ?
C75 O25 Ba2 142.3(3) . . ?
C75 O26 Zn3 122.8(3) . . ?
O25 C75 O26 125.8(4) . . ?
O25 C75 C76 119.1(4) . . ?
O26 C75 C76 115.1(4) . . ?
C75 C76 H77 109.5 . . ?
C75 C76 H78 109.5 . . ?
H77 C76 H78 109.5 . . ?
C75 C76 H79 109.5 . . ?
H77 C76 H79 109.5 . . ?
H78 C76 H79 109.5 . . ?
C77 O27 Ba2 142.1(3) . . ?
C77 O28 Zn4 121.4(3) . . ?
O27 C77 O28 125.2(4) . . ?
O27 C77 C78 119.5(4) . . ?
O28 C77 C78 115.4(4) . . ?
C77 C78 H80 109.5 . . ?
C77 C78 H81 109.5 . . ?
H80 C78 H81 109.5 . . ?
C77 C78 H82 109.5 . . ?
H80 C78 H82 109.5 . . ?
H81 C78 H82 109.5 . . ?
Cl3 Cl3 C79 153.4(6) 2_575 . ?
Cl1 C79 Cl3 115.9(7) . . ?
Cl1 C79 Cl2 108.4(8) . . ?
Cl3 C79 Cl2 107.9(7) . . ?
Cl1 C79 H83 108.2 . . ?
Cl3 C79 H83 108.2 . . ?
Cl2 C79 H83 108.2 . . ?
Cl6 C80 Cl5 104.4(11) . . ?
Cl6 C80 Cl4 116.2(12) . . ?
Cl5 C80 Cl4 118.7(11) . . ?
Cl6 C80 H84 105.4 . . ?
Cl5 C80 H84 105.4 . . ?
Cl4 C80 H84 105.4 . . ?
C81 Cl8 Cl8 138.4(10) . 2_565 ?
Cl8 C81 Cl7 106.2(11) . . ?
Cl8 C81 Cl9 109.4(12) . . ?
Cl7 C81 Cl9 114.9(12) . . ?
Cl8 C81 H85 108.7 . . ?
Cl7 C81 H85 108.7 . . ?
Cl9 C81 H85 108.7 . . ?
C82 O29 H86 109.5 . . ?
O29 C82 H87 109.5 . . ?
O29 C82 H88 109.5 . . ?
H87 C82 H88 109.5 . . ?
O29 C82 H89 109.5 . . ?
H87 C82 H89 109.5 . . ?
H88 C82 H89 109.5 . . ?
C83 O30 H90 109.5 . . ?
O30 C83 H91 109.5 . . ?
O30 C83 H92 109.5 . . ?
H91 C83 H92 109.5 . . ?
O30 C83 H93 109.5 . . ?
H91 C83 H93 109.5 . . ?
H92 C83 H93 109.5 . . ?

loop_
_geom_bond_atom_site_label_1
_geom_bond_atom_site_label_2
_geom_bond_distance
_geom_bond_site_symmetry_2
_geom_bond_publ_flag
Ba1 O5 2.621(2) . ?
Ba1 O9 2.672(2) . ?
Ba1 O6 2.679(2) . ?
Ba1 O13 2.684(3) . ?
Ba1 O1 2.706(2) . ?
Ba1 O11 2.727(3) . ?
Ba1 O10 2.846(3) . ?
Ba1 O2 2.957(3) . ?
Ba1 C34 3.342(4) . ?
Zn1 O12 1.989(3) . ?
Zn1 O1 1.998(3) . ?
Zn1 O5 2.002(3) . ?
Zn1 N2 2.085(3) . ?
Zn1 N1 2.144(3) . ?
Zn2 O6 1.957(2) . ?
Zn2 O14 1.989(3) . ?
Zn2 O9 2.040(2) . ?
Zn2 N4 2.078(3) . ?
Zn2 N3 2.174(3) . ?
C1 C6 1.406(5) . ?
C1 C2 1.418(5) . ?
C1 C13 1.445(6) . ?
C2 O1 1.310(4) . ?
C2 C3 1.424(5) . ?
C3 C4 1.379(5) . ?
C3 O2 1.380(5) . ?
C4 C5 1.390(6) . ?
C4 H1 0.9500 . ?
C5 C6 1.377(6) . ?
C5 H2 0.9500 . ?
C6 H3 0.9500 . ?
O2 C10 1.38(2) . ?
O2 C7 1.503(6) . ?
C7 C8 1.423(9) . ?
C7 H4 0.9900 . ?
C7 H5 0.9900 . ?
C8 C9 1.358(12) . ?
C8 H6 0.9500 . ?
C9 H7 0.9500 . ?
C9 H8 0.9500 . ?
C10 C11 1.452(19) . ?
C10 H9 0.9900 . ?
C10 H10 0.9900 . ?
C11 C12 1.370(19) . ?
C11 H11 0.9500 . ?
C12 H12 0.9500 . ?
C12 H13 0.9500 . ?
C13 N1 1.279(5) . ?
C13 H14 0.9500 . ?
N1 O3 1.415(4) . ?
O3 C14 1.423(5) . ?
C14 C15 1.512(6) . ?
C14 H15 0.9900 . ?
C14 H16 0.9900 . ?
C15 O4 1.431(5) . ?
C15 H17 0.9900 . ?
C15 H18 0.9900 . ?
O4 N2 1.430(3) . ?
N2 C16 1.283(5) . ?
C16 C17 1.449(5) . ?
C16 H19 0.9500 . ?
C17 C18 1.405(5) . ?
C17 C22 1.418(5) . ?
C18 O5 1.299(4) . ?
C18 C19 1.448(5) . ?
C19 O6 1.315(4) . ?
C19 C20 1.398(5) . ?
C20 C21 1.418(5) . ?
C20 C23 1.443(5) . ?
C21 C22 1.357(5) . ?
C21 H20 0.9500 . ?
C22 H21 0.9500 . ?
C23 N3 1.282(5) . ?
C23 H22 0.9500 . ?
N3 O7 1.428(4) . ?
O7 C24 1.441(4) . ?
C24 C25 1.505(5) . ?
C24 H23 0.9900 . ?
C24 H24 0.9900 . ?
C25 O8 1.430(5) . ?
C25 H25 0.9900 . ?
C25 H26 0.9900 . ?
O8 N4 1.435(4) . ?
N4 C26 1.286(4) . ?
C26 C27 1.443(5) . ?
C26 H27 0.9500 . ?
C27 C32 1.407(5) . ?
C27 C28 1.411(5) . ?
C28 O9 1.306(4) . ?
C28 C29 1.415(5) . ?
C29 C30 1.373(5) . ?
C29 O10 1.382(4) . ?
C30 C31 1.397(6) . ?
C30 H28 0.9500 . ?
C31 C32 1.374(6) . ?
C31 H29 0.9500 . ?
C32 H30 0.9500 . ?
O10 C33 1.445(5) . ?
C33 C34 1.497(6) . ?
C33 H31 0.9900 . ?
C33 H32 0.9900 . ?
C34 C35 1.313(7) . ?
C34 H33 0.9500 . ?
C35 H34 0.9500 . ?
C35 H35 0.9500 . ?
O11 C36 1.242(5) . ?
O12 C36 1.268(4) . ?
C36 C37 1.516(5) . ?
C37 H36 0.9800 . ?
C37 H37 0.9800 . ?
C37 H38 0.9800 . ?
O13 C38 1.238(6) . ?
O14 C38 1.280(5) . ?
C38 C39 1.519(7) . ?
C39 H39 0.9800 . ?
C39 H40 0.9800 . ?
C39 H41 0.9800 . ?
Ba2 O19 2.657(2) . ?
Ba2 O20 2.705(3) . ?
Ba2 O27 2.713(3) . ?
Ba2 O15 2.723(2) . ?
Ba2 O23 2.724(2) . ?
Ba2 O25 2.728(3) . ?
Ba2 O24 2.868(3) . ?
Ba2 O16 2.888(2) . ?
Zn3 O15 1.985(2) . ?
Zn3 O26 1.989(3) . ?
Zn3 O19 2.006(3) . ?
Zn3 N6 2.099(3) . ?
Zn3 N5 2.150(3) . ?
Zn4 O20 1.952(2) . ?
Zn4 O28 1.988(3) . ?
Zn4 O23 2.035(3) . ?
Zn4 N8 2.091(3) . ?
Zn4 N7 2.167(3) . ?
C40 C45 1.402(5) . ?
C40 C41 1.412(5) . ?
C40 C49 1.445(5) . ?
C41 O15 1.317(4) . ?
C41 C42 1.422(5) . ?
C42 C43 1.376(5) . ?
C42 O16 1.382(4) . ?
C43 C44 1.400(5) . ?
C43 H42 0.9500 . ?
C44 C45 1.368(6) . ?
C44 H43 0.9500 . ?
C45 H44 0.9500 . ?
O16 C46 1.441(5) . ?
C46 C47 1.485(7) . ?
C46 H45 0.9900 . ?
C46 H46 0.9900 . ?
C47 C48 1.322(6) . ?
C47 H47 0.9500 . ?
C48 H48 0.9500 . ?
C48 H49 0.9500 . ?
C49 N5 1.276(5) . ?
C49 H50 0.9500 . ?
N5 O17 1.429(4) . ?
O17 C50 1.430(5) . ?
C50 C51 1.509(6) . ?
C50 H51 0.9900 . ?
C50 H52 0.9900 . ?
C51 O18 1.427(5) . ?
C51 H53 0.9900 . ?
C51 H54 0.9900 . ?
O18 N6 1.430(4) . ?
N6 C52 1.288(5) . ?
C52 C53 1.441(5) . ?
C52 H55 0.9500 . ?
C53 C54 1.408(5) . ?
C53 C58 1.418(5) . ?
C54 O19 1.299(4) . ?
C54 C55 1.440(5) . ?
C55 O20 1.311(4) . ?
C55 C56 1.401(5) . ?
C56 C57 1.416(5) . ?
C56 C59 1.443(5) . ?
C57 C58 1.357(6) . ?
C57 H56 0.9500 . ?
C58 H57 0.9500 . ?
C59 N7 1.286(5) . ?
C59 H58 0.9500 . ?
N7 O21 1.428(4) . ?
O21 C60 1.432(5) . ?
C60 C61 1.509(7) . ?
C60 H59 0.9900 . ?
C60 H60 0.9900 . ?
C61 O22 1.427(6) . ?
C61 H61 0.9900 . ?
C61 H62 0.9900 . ?
O22 N8 1.435(4) . ?
N8 C62 1.283(5) . ?
C62 C63 1.438(5) . ?
C62 H63 0.9500 . ?
C63 C64 1.410(5) . ?
C63 C68 1.420(5) . ?
C64 O23 1.304(4) . ?
C64 C65 1.416(6) . ?
C65 C66 1.375(5) . ?
C65 O24 1.385(4) . ?
C66 C67 1.405(6) . ?
C66 H64 0.9500 . ?
C67 C68 1.355(6) . ?
C67 H65 0.9500 . ?
C68 H66 0.9500 . ?
O24 C69 1.437(8) . ?
O24 C72 1.554(19) . ?
C69 C70 1.489(11) . ?
C69 H67 0.9900 . ?
C69 H68 0.9900 . ?
C70 C71 1.313(15) . ?
C70 H69 0.9500 . ?
C71 H70 0.9500 . ?
C71 H71 0.9500 . ?
C72 C73 1.48(2) . ?
C72 H72 0.9900 . ?
C72 H73 0.9900 . ?
C73 C74 1.30(2) . ?
C73 H74 0.9500 . ?
C74 H75 0.9500 . ?
C74 H76 0.9500 . ?
O25 C75 1.243(5) . ?
O26 C75 1.275(5) . ?
C75 C76 1.520(6) . ?
C76 H77 0.9800 . ?
C76 H78 0.9800 . ?
C76 H79 0.9800 . ?
O27 C77 1.238(5) . ?
O28 C77 1.273(5) . ?
C77 C78 1.516(6) . ?
C78 H80 0.9800 . ?
C78 H81 0.9800 . ?
C78 H82 0.9800 . ?
Cl1 C79 1.666(12) . ?
Cl2 C79 1.778(12) . ?
Cl3 Cl3 1.413(9) 2_575 ?
Cl3 C79 1.758(12) . ?
C79 H83 1.0000 . ?
Cl4 C80 1.808(17) . ?
Cl5 C80 1.765(17) . ?
Cl6 C80 1.733(17) . ?
C80 H84 1.0000 . ?
Cl7 C81 1.714(17) . ?
Cl8 C81 1.665(18) . ?
Cl8 Cl8 2.457(15) 2_565 ?
Cl9 C81 1.759(17) . ?
C81 H85 1.0000 . ?
O29 C82 1.429(12) . ?
O29 H86 0.8400 . ?
C82 H87 0.9800 . ?
C82 H88 0.9800 . ?
C82 H89 0.9800 . ?
O30 C83 1.439(15) . ?
O30 H90 0.8400 . ?
C83 H91 0.9800 . ?
C83 H92 0.9800 . ?
C83 H93 0.9800 . ?

loop_
_geom_torsion_atom_site_label_1
_geom_torsion_atom_site_label_2
_geom_torsion_atom_site_label_3
_geom_torsion_atom_site_label_4
_geom_torsion
_geom_torsion_site_symmetry_1
_geom_torsion_site_symmetry_2
_geom_torsion_site_symmetry_3
_geom_torsion_site_symmetry_4
_geom_torsion_publ_flag
O5 Ba1 Zn1 O12 102.40(13) . . . . ?
O9 Ba1 Zn1 O12 54.53(12) . . . . ?
O6 Ba1 Zn1 O12 93.97(10) . . . . ?
O13 Ba1 Zn1 O12 161.65(11) . . . . ?
O1 Ba1 Zn1 O12 -116.02(13) . . . . ?
O11 Ba1 Zn1 O12 3.80(10) . . . . ?
O10 Ba1 Zn1 O12 -33.68(11) . . . . ?
O2 Ba1 Zn1 O12 -131.09(10) . . . . ?
C34 Ba1 Zn1 O12 -59.95(12) . . . . ?
Zn2 Ba1 Zn1 O12 92.11(8) . . . . ?
O5 Ba1 Zn1 O1 -141.58(14) . . . . ?
O9 Ba1 Zn1 O1 170.55(13) . . . . ?
O6 Ba1 Zn1 O1 -150.01(11) . . . . ?
O13 Ba1 Zn1 O1 -82.33(12) . . . . ?
O11 Ba1 Zn1 O1 119.83(12) . . . . ?
O10 Ba1 Zn1 O1 82.34(12) . . . . ?
O2 Ba1 Zn1 O1 -15.06(12) . . . . ?
C34 Ba1 Zn1 O1 56.07(13) . . . . ?
Zn2 Ba1 Zn1 O1 -151.87(10) . . . . ?
O9 Ba1 Zn1 O5 -47.87(13) . . . . ?
O6 Ba1 Zn1 O5 -8.43(11) . . . . ?
O13 Ba1 Zn1 O5 59.24(12) . . . . ?
O1 Ba1 Zn1 O5 141.58(14) . . . . ?
O11 Ba1 Zn1 O5 -98.60(12) . . . . ?
O10 Ba1 Zn1 O5 -136.08(12) . . . . ?
O2 Ba1 Zn1 O5 126.51(12) . . . . ?
C34 Ba1 Zn1 O5 -162.36(13) . . . . ?
Zn2 Ba1 Zn1 O5 -10.29(10) . . . . ?
O5 Ba1 Zn1 N2 -16.96(14) . . . . ?
O9 Ba1 Zn1 N2 -64.84(13) . . . . ?
O6 Ba1 Zn1 N2 -25.40(11) . . . . ?
O13 Ba1 Zn1 N2 42.28(12) . . . . ?
O1 Ba1 Zn1 N2 124.61(14) . . . . ?
O11 Ba1 Zn1 N2 -115.56(12) . . . . ?
O10 Ba1 Zn1 N2 -153.05(12) . . . . ?
O2 Ba1 Zn1 N2 109.55(12) . . . . ?
C34 Ba1 Zn1 N2 -179.32(13) . . . . ?
Zn2 Ba1 Zn1 N2 -27.26(10) . . . . ?
O5 Ba1 Zn1 N1 -160.84(15) . . . . ?
O9 Ba1 Zn1 N1 151.29(14) . . . . ?
O6 Ba1 Zn1 N1 -169.27(12) . . . . ?
O13 Ba1 Zn1 N1 -101.60(13) . . . . ?
O1 Ba1 Zn1 N1 -19.27(15) . . . . ?
O11 Ba1 Zn1 N1 100.56(13) . . . . ?
O10 Ba1 Zn1 N1 63.08(13) . . . . ?
O2 Ba1 Zn1 N1 -34.33(13) . . . . ?
C34 Ba1 Zn1 N1 36.80(14) . . . . ?
Zn2 Ba1 Zn1 N1 -171.13(11) . . . . ?
O5 Ba1 Zn2 O6 -2.00(11) . . . . ?
O9 Ba1 Zn2 O6 141.91(14) . . . . ?
O13 Ba1 Zn2 O6 -108.17(13) . . . . ?
O1 Ba1 Zn2 O6 -26.39(14) . . . . ?
O11 Ba1 Zn2 O6 65.32(11) . . . . ?
O10 Ba1 Zn2 O6 146.64(11) . . . . ?
O2 Ba1 Zn2 O6 -113.71(12) . . . . ?
C34 Ba1 Zn2 O6 143.32(16) . . . . ?
Zn1 Ba1 Zn2 O6 3.54(10) . . . . ?
O5 Ba1 Zn2 O14 117.34(10) . . . . ?
O9 Ba1 Zn2 O14 -98.74(13) . . . . ?
O6 Ba1 Zn2 O14 119.35(13) . . . . ?
O13 Ba1 Zn2 O14 11.18(12) . . . . ?
O1 Ba1 Zn2 O14 92.96(14) . . . . ?
O11 Ba1 Zn2 O14 -175.33(10) . . . . ?
O10 Ba1 Zn2 O14 -94.01(10) . . . . ?
O2 Ba1 Zn2 O14 5.64(11) . . . . ?
C34 Ba1 Zn2 O14 -97.33(15) . . . . ?
Zn1 Ba1 Zn2 O14 122.89(9) . . . . ?
O5 Ba1 Zn2 O9 -143.91(12) . . . . ?
O6 Ba1 Zn2 O9 -141.91(14) . . . . ?
O13 Ba1 Zn2 O9 109.93(13) . . . . ?
O1 Ba1 Zn2 O9 -168.30(14) . . . . ?
O11 Ba1 Zn2 O9 -76.59(12) . . . . ?
O10 Ba1 Zn2 O9 4.74(12) . . . . ?
O2 Ba1 Zn2 O9 104.38(13) . . . . ?
C34 Ba1 Zn2 O9 1.41(16) . . . . ?
Zn1 Ba1 Zn2 O9 -138.37(10) . . . . ?
O5 Ba1 Zn2 N4 -125.78(12) . . . . ?
O9 Ba1 Zn2 N4 18.13(15) . . . . ?
O6 Ba1 Zn2 N4 -123.77(15) . . . . ?
O13 Ba1 Zn2 N4 128.06(14) . . . . ?
O1 Ba1 Zn2 N4 -150.17(15) . . . . ?
O11 Ba1 Zn2 N4 -58.45(12) . . . . ?
O10 Ba1 Zn2 N4 22.87(12) . . . . ?
O2 Ba1 Zn2 N4 122.51(13) . . . . ?
C34 Ba1 Zn2 N4 19.54(17) . . . . ?
Zn1 Ba1 Zn2 N4 -120.23(11) . . . . ?
O5 Ba1 Zn2 N3 17.76(11) . . . . ?
O9 Ba1 Zn2 N3 161.68(14) . . . . ?
O6 Ba1 Zn2 N3 19.77(14) . . . . ?
O13 Ba1 Zn2 N3 -88.40(13) . . . . ?
O1 Ba1 Zn2 N3 -6.62(15) . . . . ?
O11 Ba1 Zn2 N3 85.09(11) . . . . ?
O10 Ba1 Zn2 N3 166.41(11) . . . . ?
O2 Ba1 Zn2 N3 -93.94(12) . . . . ?
C34 Ba1 Zn2 N3 163.09(16) . . . . ?
Zn1 Ba1 Zn2 N3 23.31(10) . . . . ?
C6 C1 C2 O1 179.0(3) . . . . ?
C13 C1 C2 O1 -2.5(6) . . . . ?
C6 C1 C2 C3 -2.8(5) . . . . ?
C13 C1 C2 C3 175.8(3) . . . . ?
O1 C2 C3 C4 -178.4(3) . . . . ?
C1 C2 C3 C4 3.2(5) . . . . ?
O1 C2 C3 O2 1.4(5) . . . . ?
C1 C2 C3 O2 -176.9(3) . . . . ?
O2 C3 C4 C5 178.1(4) . . . . ?
C2 C3 C4 C5 -2.1(6) . . . . ?
C3 C4 C5 C6 0.4(6) . . . . ?
C4 C5 C6 C1 0.0(6) . . . . ?
C2 C1 C6 C5 1.2(5) . . . . ?
C13 C1 C6 C5 -177.4(3) . . . . ?
C1 C2 O1 Zn1 17.0(5) . . . . ?
C3 C2 O1 Zn1 -161.2(3) . . . . ?
C1 C2 O1 Ba1 -165.6(2) . . . . ?
C3 C2 O1 Ba1 16.1(4) . . . . ?
O12 Zn1 O1 C2 -110.0(3) . . . . ?
O5 Zn1 O1 C2 151.7(3) . . . . ?
N2 Zn1 O1 C2 73.7(4) . . . . ?
N1 Zn1 O1 C2 -16.5(3) . . . . ?
Ba1 Zn1 O1 C2 177.9(4) . . . . ?
O12 Zn1 O1 Ba1 72.14(12) . . . . ?
O5 Zn1 O1 Ba1 -26.15(9) . . . . ?
N2 Zn1 O1 Ba1 -104.14(15) . . . . ?
N1 Zn1 O1 Ba1 165.66(11) . . . . ?
O5 Ba1 O1 C2 -155.5(3) . . . . ?
O6 Ba1 O1 C2 -143.1(3) . . . . ?
O13 Ba1 O1 C2 -62.3(3) . . . . ?
O11 Ba1 O1 C2 133.0(3) . . . . ?
O10 Ba1 O1 C2 60.6(3) . . . . ?
O2 Ba1 O1 C2 -16.3(3) . . . . ?
C34 Ba1 O1 C2 60.1(3) . . . . ?
Zn1 Ba1 O1 C2 -178.0(3) . . . . ?
Zn2 Ba1 O1 C2 -127.5(2) . . . . ?
O5 Ba1 O1 Zn1 22.45(9) . . . . ?
O6 Ba1 O1 Zn1 34.90(12) . . . . ?
O13 Ba1 O1 Zn1 115.64(11) . . . . ?
O11 Ba1 O1 Zn1 -49.00(10) . . . . ?
O10 Ba1 O1 Zn1 -121.46(10) . . . . ?
O2 Ba1 O1 Zn1 161.64(14) . . . . ?
C34 Ba1 O1 Zn1 -121.94(13) . . . . ?
Zn2 Ba1 O1 Zn1 50.44(16) . . . . ?
C4 C3 O2 C10 2.4(13) . . . . ?
C2 C3 O2 C10 -177.4(12) . . . . ?
C4 C3 O2 C7 -42.0(5) . . . . ?
C2 C3 O2 C7 138.2(4) . . . . ?
C4 C3 O2 Ba1 164.7(3) . . . . ?
C2 C3 O2 Ba1 -15.2(4) . . . . ?
O5 Ba1 O2 C3 52.1(3) . . . . ?
O9 Ba1 O2 C3 -159.2(2) . . . . ?
O6 Ba1 O2 C3 113.8(3) . . . . ?
O13 Ba1 O2 C3 151.9(3) . . . . ?
O1 Ba1 O2 C3 15.3(2) . . . . ?
O11 Ba1 O2 C3 -22.1(3) . . . . ?
O10 Ba1 O2 C3 -107.1(3) . . . . ?
C34 Ba1 O2 C3 -71.2(3) . . . . ?
Zn1 Ba1 O2 C3 25.2(2) . . . . ?
Zn2 Ba1 O2 C3 156.7(2) . . . . ?
O5 Ba1 O2 C10 -143.2(10) . . . . ?
O9 Ba1 O2 C10 5.5(10) . . . . ?
O6 Ba1 O2 C10 -81.5(10) . . . . ?
O13 Ba1 O2 C10 -43.4(10) . . . . ?
O1 Ba1 O2 C10 -180.0(10) . . . . ?
O11 Ba1 O2 C10 142.6(10) . . . . ?
O10 Ba1 O2 C10 57.7(10) . . . . ?
C34 Ba1 O2 C10 93.5(10) . . . . ?
Zn1 Ba1 O2 C10 -170.1(10) . . . . ?
Zn2 Ba1 O2 C10 -38.5(10) . . . . ?
O5 Ba1 O2 C7 -98.4(4) . . . . ?
O9 Ba1 O2 C7 50.3(4) . . . . ?
O6 Ba1 O2 C7 -36.6(4) . . . . ?
O13 Ba1 O2 C7 1.4(3) . . . . ?
O1 Ba1 O2 C7 -135.2(4) . . . . ?
O11 Ba1 O2 C7 -172.6(3) . . . . ?
O10 Ba1 O2 C7 102.5(4) . . . . ?
C34 Ba1 O2 C7 138.3(4) . . . . ?
Zn1 Ba1 O2 C7 -125.3(3) . . . . ?
Zn2 Ba1 O2 C7 6.3(4) . . . . ?
C3 O2 C7 C8 97.7(5) . . . . ?
C10 O2 C7 C8 -23.5(13) . . . . ?
Ba1 O2 C7 C8 -110.3(5) . . . . ?
O2 C7 C8 C9 -3.5(9) . . . . ?
C3 O2 C10 C11 65(2) . . . . ?
C7 O2 C10 C11 147(3) . . . . ?
Ba1 O2 C10 C11 -99(2) . . . . ?
O2 C10 C11 C12 -132(3) . . . . ?
C6 C1 C13 N1 171.9(4) . . . . ?
C2 C1 C13 N1 -6.7(6) . . . . ?
C1 C13 N1 O3 -179.7(3) . . . . ?
C1 C13 N1 Zn1 1.8(6) . . . . ?
O12 Zn1 N1 C13 115.8(3) . . . . ?
O1 Zn1 N1 C13 6.8(3) . . . . ?
O5 Zn1 N1 C13 -48.8(6) . . . . ?
N2 Zn1 N1 C13 -131.6(3) . . . . ?
Ba1 Zn1 N1 C13 20.9(4) . . . . ?
O12 Zn1 N1 O3 -62.4(3) . . . . ?
O1 Zn1 N1 O3 -171.4(3) . . . . ?
O5 Zn1 N1 O3 132.9(4) . . . . ?
N2 Zn1 N1 O3 50.1(3) . . . . ?
Ba1 Zn1 N1 O3 -157.3(2) . . . . ?
C13 N1 O3 C14 179.0(3) . . . . ?
Zn1 N1 O3 C14 -2.5(4) . . . . ?
N1 O3 C14 C15 -86.6(4) . . . . ?
O3 C14 C15 O4 57.5(4) . . . . ?
C14 C15 O4 N2 57.5(4) . . . . ?
C15 O4 N2 C16 116.2(3) . . . . ?
C15 O4 N2 Zn1 -78.3(3) . . . . ?
O12 Zn1 N2 C16 -97.3(3) . . . . ?
O1 Zn1 N2 C16 78.9(3) . . . . ?
O5 Zn1 N2 C16 0.6(3) . . . . ?
N1 Zn1 N2 C16 166.3(3) . . . . ?
Ba1 Zn1 N2 C16 12.5(3) . . . . ?
O12 Zn1 N2 O4 100.3(2) . . . . ?
O1 Zn1 N2 O4 -83.5(3) . . . . ?
O5 Zn1 N2 O4 -161.8(2) . . . . ?
N1 Zn1 N2 O4 3.9(2) . . . . ?
Ba1 Zn1 N2 O4 -149.83(17) . . . . ?
O4 N2 C16 C17 172.6(3) . . . . ?
Zn1 N2 C16 C17 9.1(5) . . . . ?
N2 C16 C17 C18 -12.0(5) . . . . ?
N2 C16 C17 C22 173.3(3) . . . . ?
C22 C17 C18 O5 176.9(3) . . . . ?
C16 C17 C18 O5 2.3(5) . . . . ?
C22 C17 C18 C19 -0.4(5) . . . . ?
C16 C17 C18 C19 -174.9(3) . . . . ?
O5 C18 C19 O6 2.1(4) . . . . ?
C17 C18 C19 O6 179.6(3) . . . . ?
O5 C18 C19 C20 -176.6(3) . . . . ?
C17 C18 C19 C20 0.8(5) . . . . ?
O6 C19 C20 C21 -179.7(3) . . . . ?
C18 C19 C20 C21 -1.0(5) . . . . ?
O6 C19 C20 C23 -5.6(5) . . . . ?
C18 C19 C20 C23 173.1(3) . . . . ?
C19 C20 C21 C22 0.8(5) . . . . ?
C23 C20 C21 C22 -173.6(3) . . . . ?
C20 C21 C22 C17 -0.3(5) . . . . ?
C18 C17 C22 C21 0.1(5) . . . . ?
C16 C17 C22 C21 174.9(3) . . . . ?
C17 C18 O5 Zn1 10.4(5) . . . . ?
C19 C18 O5 Zn1 -172.3(2) . . . . ?
C17 C18 O5 Ba1 -166.3(2) . . . . ?
C19 C18 O5 Ba1 11.0(4) . . . . ?
O12 Zn1 O5 C18 101.2(3) . . . . ?
O1 Zn1 O5 C18 -149.9(3) . . . . ?
N2 Zn1 O5 C18 -10.4(3) . . . . ?
N1 Zn1 O5 C18 -94.3(5) . . . . ?
Ba1 Zn1 O5 C18 -177.2(3) . . . . ?
O12 Zn1 O5 Ba1 -81.55(11) . . . . ?
O1 Zn1 O5 Ba1 27.33(10) . . . . ?
N2 Zn1 O5 Ba1 166.80(11) . . . . ?
N1 Zn1 O5 Ba1 82.9(5) . . . . ?
O9 Ba1 O5 C18 -32.5(3) . . . . ?
O6 Ba1 O5 C18 -12.3(2) . . . . ?
O13 Ba1 O5 C18 44.9(3) . . . . ?
O1 Ba1 O5 C18 154.9(3) . . . . ?
O11 Ba1 O5 C18 -117.4(3) . . . . ?
O10 Ba1 O5 C18 -101.9(3) . . . . ?
O2 Ba1 O5 C18 120.8(2) . . . . ?
C34 Ba1 O5 C18 -160.5(2) . . . . ?
Zn1 Ba1 O5 C18 177.5(3) . . . . ?
Zn2 Ba1 O5 C18 -11.1(2) . . . . ?
O9 Ba1 O5 Zn1 149.93(9) . . . . ?
O6 Ba1 O5 Zn1 170.12(13) . . . . ?
O13 Ba1 O5 Zn1 -132.65(10) . . . . ?
O1 Ba1 O5 Zn1 -22.61(9) . . . . ?
O11 Ba1 O5 Zn1 65.04(10) . . . . ?
O10 Ba1 O5 Zn1 80.59(16) . . . . ?
O2 Ba1 O5 Zn1 -56.72(11) . . . . ?
C34 Ba1 O5 Zn1 21.92(16) . . . . ?
Zn2 Ba1 O5 Zn1 171.36(9) . . . . ?
C20 C19 O6 Zn2 6.1(5) . . . . ?
C18 C19 O6 Zn2 -172.6(2) . . . . ?
C20 C19 O6 Ba1 164.9(2) . . . . ?
C18 C19 O6 Ba1 -13.7(4) . . . . ?
O14 Zn2 O6 C19 92.8(3) . . . . ?
O9 Zn2 O6 C19 -171.6(3) . . . . ?
N4 Zn2 O6 C19 -92.6(3) . . . . ?
N3 Zn2 O6 C19 -3.2(3) . . . . ?
Ba1 Zn2 O6 C19 161.8(3) . . . . ?
O14 Zn2 O6 Ba1 -68.99(12) . . . . ?
O9 Zn2 O6 Ba1 26.59(9) . . . . ?
N4 Zn2 O6 Ba1 105.62(15) . . . . ?
N3 Zn2 O6 Ba1 -164.98(10) . . . . ?
O5 Ba1 O6 C19 13.2(2) . . . . ?
O9 Ba1 O6 C19 172.7(3) . . . . ?
O13 Ba1 O6 C19 -107.1(2) . . . . ?
O1 Ba1 O6 C19 0.4(2) . . . . ?
O11 Ba1 O6 C19 76.8(2) . . . . ?
O10 Ba1 O6 C19 157.8(2) . . . . ?
O2 Ba1 O6 C19 -68.5(3) . . . . ?
C34 Ba1 O6 C19 122.1(3) . . . . ?
Zn1 Ba1 O6 C19 18.5(2) . . . . ?
Zn2 Ba1 O6 C19 -164.5(3) . . . . ?
O5 Ba1 O6 Zn2 177.65(13) . . . . ?
O9 Ba1 O6 Zn2 -22.87(9) . . . . ?
O13 Ba1 O6 Zn2 57.41(11) . . . . ?
O1 Ba1 O6 Zn2 164.83(8) . . . . ?
O11 Ba1 O6 Zn2 -118.77(10) . . . . ?
O10 Ba1 O6 Zn2 -37.75(12) . . . . ?
O2 Ba1 O6 Zn2 95.97(12) . . . . ?
C34 Ba1 O6 Zn2 -73.4(2) . . . . ?
Zn1 Ba1 O6 Zn2 -177.03(8) . . . . ?
C19 C20 C23 N3 3.2(5) . . . . ?
C21 C20 C23 N3 177.4(3) . . . . ?
C20 C23 N3 O7 -177.0(3) . . . . ?
C20 C23 N3 Zn2 -1.1(5) . . . . ?
O6 Zn2 N3 C23 0.7(3) . . . . ?
O14 Zn2 N3 C23 -109.9(3) . . . . ?
O9 Zn2 N3 C23 56.2(5) . . . . ?
N4 Zn2 N3 C23 139.7(3) . . . . ?
Ba1 Zn2 N3 C23 -13.4(3) . . . . ?
O6 Zn2 N3 O7 176.0(2) . . . . ?
O14 Zn2 N3 O7 65.4(2) . . . . ?
O9 Zn2 N3 O7 -128.5(4) . . . . ?
N4 Zn2 N3 O7 -45.0(2) . . . . ?
Ba1 Zn2 N3 O7 161.90(18) . . . . ?
C23 N3 O7 C24 167.3(3) . . . . ?
Zn2 N3 O7 C24 -8.7(3) . . . . ?
N3 O7 C24 C25 92.6(3) . . . . ?
O7 C24 C25 O8 -51.9(4) . . . . ?
C24 C25 O8 N4 -62.6(4) . . . . ?
C25 O8 N4 C26 -116.8(3) . . . . ?
C25 O8 N4 Zn2 76.1(3) . . . . ?
O6 Zn2 N4 C26 -77.4(4) . . . . ?
O14 Zn2 N4 C26 97.3(3) . . . . ?
O9 Zn2 N4 C26 1.7(3) . . . . ?
N3 Zn2 N4 C26 -164.3(3) . . . . ?
Ba1 Zn2 N4 C26 -11.3(4) . . . . ?
O6 Zn2 N4 O8 87.0(3) . . . . ?
O14 Zn2 N4 O8 -98.3(2) . . . . ?
O9 Zn2 N4 O8 166.1(2) . . . . ?
N3 Zn2 N4 O8 0.1(2) . . . . ?
Ba1 Zn2 N4 O8 153.09(18) . . . . ?
O8 N4 C26 C27 -173.9(3) . . . . ?
Zn2 N4 C26 C27 -8.3(5) . . . . ?
N4 C26 C27 C32 -174.6(3) . . . . ?
N4 C26 C27 C28 8.7(6) . . . . ?
C32 C27 C28 O9 -177.8(3) . . . . ?
C26 C27 C28 O9 -1.2(5) . . . . ?
C32 C27 C28 C29 -0.4(5) . . . . ?
C26 C27 C28 C29 176.1(3) . . . . ?
O9 C28 C29 C30 179.2(3) . . . . ?
C27 C28 C29 C30 1.7(5) . . . . ?
O9 C28 C29 O10 0.4(5) . . . . ?
C27 C28 C29 O10 -177.1(3) . . . . ?
O10 C29 C30 C31 177.1(3) . . . . ?
C28 C29 C30 C31 -1.6(6) . . . . ?
C29 C30 C31 C32 0.2(6) . . . . ?
C30 C31 C32 C27 1.0(6) . . . . ?
C28 C27 C32 C31 -0.9(5) . . . . ?
C26 C27 C32 C31 -177.7(3) . . . . ?
C27 C28 O9 Zn2 -6.2(5) . . . . ?
C29 C28 O9 Zn2 176.5(2) . . . . ?
C27 C28 O9 Ba1 163.6(2) . . . . ?
C29 C28 O9 Ba1 -13.7(5) . . . . ?
O6 Zn2 O9 C28 145.3(3) . . . . ?
O14 Zn2 O9 C28 -104.0(3) . . . . ?
N4 Zn2 O9 C28 5.5(3) . . . . ?
N3 Zn2 O9 C28 89.8(5) . . . . ?
Ba1 Zn2 O9 C28 171.8(4) . . . . ?
O6 Zn2 O9 Ba1 -26.47(10) . . . . ?
O14 Zn2 O9 Ba1 84.23(11) . . . . ?
N4 Zn2 O9 Ba1 -166.29(11) . . . . ?
N3 Zn2 O9 Ba1 -81.9(4) . . . . ?
O5 Ba1 O9 C28 -131.0(3) . . . . ?
O6 Ba1 O9 C28 -150.6(3) . . . . ?
O13 Ba1 O9 C28 132.1(3) . . . . ?
O11 Ba1 O9 C28 -62.8(3) . . . . ?
O10 Ba1 O9 C28 13.3(3) . . . . ?
O2 Ba1 O9 C28 83.1(3) . . . . ?
C34 Ba1 O9 C28 8.7(3) . . . . ?
Zn1 Ba1 O9 C28 -104.2(3) . . . . ?
Zn2 Ba1 O9 C28 -172.3(3) . . . . ?
O5 Ba1 O9 Zn2 41.36(13) . . . . ?
O6 Ba1 O9 Zn2 21.72(8) . . . . ?
O13 Ba1 O9 Zn2 -55.61(10) . . . . ?
O11 Ba1 O9 Zn2 109.50(10) . . . . ?
O10 Ba1 O9 Zn2 -174.32(14) . . . . ?
O2 Ba1 O9 Zn2 -104.61(11) . . . . ?
C34 Ba1 O9 Zn2 -178.97(12) . . . . ?
Zn1 Ba1 O9 Zn2 68.09(13) . . . . ?
C30 C29 O10 C33 -16.2(5) . . . . ?
C28 C29 O10 C33 162.6(3) . . . . ?
C30 C29 O10 Ba1 -167.4(3) . . . . ?
C28 C29 O10 Ba1 11.4(4) . . . . ?
O5 Ba1 O10 C29 75.6(3) . . . . ?
O9 Ba1 O10 C29 -12.1(2) . . . . ?
O6 Ba1 O10 C29 3.5(3) . . . . ?
O13 Ba1 O10 C29 -71.3(3) . . . . ?
O1 Ba1 O10 C29 160.6(2) . . . . ?
O11 Ba1 O10 C29 90.2(2) . . . . ?
O2 Ba1 O10 C29 -145.4(2) . . . . ?
C34 Ba1 O10 C29 161.3(3) . . . . ?
Zn1 Ba1 O10 C29 121.7(2) . . . . ?
Zn2 Ba1 O10 C29 -15.3(2) . . . . ?
O5 Ba1 O10 C33 -76.1(3) . . . . ?
O9 Ba1 O10 C33 -163.8(3) . . . . ?
O6 Ba1 O10 C33 -148.1(2) . . . . ?
O13 Ba1 O10 C33 137.0(3) . . . . ?
O1 Ba1 O10 C33 8.9(3) . . . . ?
O11 Ba1 O10 C33 -61.5(3) . . . . ?
O2 Ba1 O10 C33 62.9(3) . . . . ?
C34 Ba1 O10 C33 9.6(3) . . . . ?
Zn1 Ba1 O10 C33 -30.0(3) . . . . ?
Zn2 Ba1 O10 C33 -166.9(2) . . . . ?
C29 O10 C33 C34 -168.2(3) . . . . ?
Ba1 O10 C33 C34 -15.6(4) . . . . ?
O10 C33 C34 C35 111.2(5) . . . . ?
O10 C33 C34 Ba1 11.9(3) . . . . ?
O5 Ba1 C34 C35 7.0(4) . . . . ?
O9 Ba1 C34 C35 -127.5(3) . . . . ?
O6 Ba1 C34 C35 -84.0(4) . . . . ?
O13 Ba1 C34 C35 156.5(3) . . . . ?
O1 Ba1 C34 C35 46.3(3) . . . . ?
O11 Ba1 C34 C35 -35.1(3) . . . . ?
O10 Ba1 C34 C35 -133.1(4) . . . . ?
O2 Ba1 C34 C35 103.9(4) . . . . ?
Zn1 Ba1 C34 C35 18.7(3) . . . . ?
Zn2 Ba1 C34 C35 -128.3(3) . . . . ?
O5 Ba1 C34 C33 131.8(3) . . . . ?
O9 Ba1 C34 C33 -2.7(3) . . . . ?
O6 Ba1 C34 C33 40.8(4) . . . . ?
O13 Ba1 C34 C33 -78.7(3) . . . . ?
O1 Ba1 C34 C33 171.1(3) . . . . ?
O11 Ba1 C34 C33 89.6(3) . . . . ?
O10 Ba1 C34 C33 -8.3(2) . . . . ?
O2 Ba1 C34 C33 -131.3(3) . . . . ?
Zn1 Ba1 C34 C33 143.4(3) . . . . ?
Zn2 Ba1 C34 C33 -3.5(3) . . . . ?
O5 Ba1 O11 C36 -37.1(4) . . . . ?
O9 Ba1 O11 C36 -154.0(4) . . . . ?
O6 Ba1 O11 C36 -92.7(4) . . . . ?
O13 Ba1 O11 C36 -104.0(4) . . . . ?
O1 Ba1 O11 C36 27.0(4) . . . . ?
O10 Ba1 O11 C36 151.0(4) . . . . ?
O2 Ba1 O11 C36 57.8(4) . . . . ?
C34 Ba1 O11 C36 107.1(4) . . . . ?
Zn1 Ba1 O11 C36 -1.9(4) . . . . ?
Zn2 Ba1 O11 C36 -121.3(4) . . . . ?
O1 Zn1 O12 C36 -53.0(3) . . . . ?
O5 Zn1 O12 C36 35.9(3) . . . . ?
N2 Zn1 O12 C36 124.3(3) . . . . ?
N1 Zn1 O12 C36 -140.2(3) . . . . ?
Ba1 Zn1 O12 C36 -8.5(3) . . . . ?
Ba1 O11 C36 O12 -3.5(6) . . . . ?
Ba1 O11 C36 C37 176.4(3) . . . . ?
Zn1 O12 C36 O11 9.9(5) . . . . ?
Zn1 O12 C36 C37 -170.1(3) . . . . ?
O5 Ba1 O13 C38 -104.4(5) . . . . ?
O9 Ba1 O13 C38 9.9(5) . . . . ?
O6 Ba1 O13 C38 -55.0(5) . . . . ?
O1 Ba1 O13 C38 -169.2(5) . . . . ?
O11 Ba1 O13 C38 -43.0(7) . . . . ?
O10 Ba1 O13 C38 58.6(5) . . . . ?
O2 Ba1 O13 C38 152.5(5) . . . . ?
C34 Ba1 O13 C38 100.5(5) . . . . ?
Zn1 Ba1 O13 C38 -133.0(5) . . . . ?
Zn2 Ba1 O13 C38 -23.0(5) . . . . ?
O6 Zn2 O14 C38 30.7(4) . . . . ?
O9 Zn2 O14 C38 -57.6(3) . . . . ?
N4 Zn2 O14 C38 -145.5(3) . . . . ?
N3 Zn2 O14 C38 119.0(3) . . . . ?
Ba1 Zn2 O14 C38 -11.6(3) . . . . ?
Ba1 O13 C38 O14 24.1(8) . . . . ?
Ba1 O13 C38 C39 -159.6(4) . . . . ?
Zn2 O14 C38 O13 0.6(7) . . . . ?
Zn2 O14 C38 C39 -175.8(4) . . . . ?
O19 Ba2 Zn3 O15 -143.43(15) . . . . ?
O20 Ba2 Zn3 O15 -148.35(11) . . . . ?
O27 Ba2 Zn3 O15 -81.91(12) . . . . ?
O23 Ba2 Zn3 O15 175.16(14) . . . . ?
O25 Ba2 Zn3 O15 110.98(13) . . . . ?
O24 Ba2 Zn3 O15 87.04(13) . . . . ?
O16 Ba2 Zn3 O15 -14.77(11) . . . . ?
Zn4 Ba2 Zn3 O15 -148.94(10) . . . . ?
O19 Ba2 Zn3 O26 102.01(14) . . . . ?
O20 Ba2 Zn3 O26 97.08(10) . . . . ?
O27 Ba2 Zn3 O26 163.52(11) . . . . ?
O15 Ba2 Zn3 O26 -114.56(13) . . . . ?
O23 Ba2 Zn3 O26 60.60(13) . . . . ?
O25 Ba2 Zn3 O26 -3.58(11) . . . . ?
O24 Ba2 Zn3 O26 -27.52(12) . . . . ?
O16 Ba2 Zn3 O26 -129.34(10) . . . . ?
Zn4 Ba2 Zn3 O26 96.50(9) . . . . ?
O20 Ba2 Zn3 O19 -4.93(12) . . . . ?
O27 Ba2 Zn3 O19 61.52(13) . . . . ?
O15 Ba2 Zn3 O19 143.43(15) . . . . ?
O23 Ba2 Zn3 O19 -41.41(15) . . . . ?
O25 Ba2 Zn3 O19 -105.59(13) . . . . ?
O24 Ba2 Zn3 O19 -129.53(14) . . . . ?
O16 Ba2 Zn3 O19 128.66(12) . . . . ?
Zn4 Ba2 Zn3 O19 -5.51(11) . . . . ?
O19 Ba2 Zn3 N6 -19.77(14) . . . . ?
O20 Ba2 Zn3 N6 -24.69(11) . . . . ?
O27 Ba2 Zn3 N6 41.75(12) . . . . ?
O15 Ba2 Zn3 N6 123.66(14) . . . . ?
O23 Ba2 Zn3 N6 -61.17(14) . . . . ?
O25 Ba2 Zn3 N6 -125.36(13) . . . . ?
O24 Ba2 Zn3 N6 -149.30(13) . . . . ?
O16 Ba2 Zn3 N6 108.89(12) . . . . ?
Zn4 Ba2 Zn3 N6 -25.28(10) . . . . ?
O19 Ba2 Zn3 N5 -158.74(15) . . . . ?
O20 Ba2 Zn3 N5 -163.67(12) . . . . ?
O27 Ba2 Zn3 N5 -97.23(13) . . . . ?
O15 Ba2 Zn3 N5 -15.32(15) . . . . ?
O23 Ba2 Zn3 N5 159.85(15) . . . . ?
O25 Ba2 Zn3 N5 95.66(13) . . . . ?
O24 Ba2 Zn3 N5 71.73(14) . . . . ?
O16 Ba2 Zn3 N5 -30.09(12) . . . . ?
Zn4 Ba2 Zn3 N5 -164.25(11) . . . . ?
O19 Ba2 Zn4 O20 -1.84(12) . . . . ?
O27 Ba2 Zn4 O20 -108.44(13) . . . . ?
O15 Ba2 Zn4 O20 -29.13(14) . . . . ?
O23 Ba2 Zn4 O20 141.02(16) . . . . ?
O25 Ba2 Zn4 O20 66.33(12) . . . . ?
O24 Ba2 Zn4 O20 144.48(13) . . . . ?
O16 Ba2 Zn4 O20 -112.54(12) . . . . ?
Zn3 Ba2 Zn4 O20 1.12(10) . . . . ?
O19 Ba2 Zn4 O28 118.18(10) . . . . ?
O20 Ba2 Zn4 O28 120.02(13) . . . . ?
O27 Ba2 Zn4 O28 11.58(12) . . . . ?
O15 Ba2 Zn4 O28 90.89(13) . . . . ?
O23 Ba2 Zn4 O28 -98.96(14) . . . . ?
O25 Ba2 Zn4 O28 -173.65(11) . . . . ?
O24 Ba2 Zn4 O28 -95.50(11) . . . . ?
O16 Ba2 Zn4 O28 7.49(11) . . . . ?
Zn3 Ba2 Zn4 O28 121.14(9) . . . . ?
O19 Ba2 Zn4 O23 -142.86(13) . . . . ?
O20 Ba2 Zn4 O23 -141.02(16) . . . . ?
O27 Ba2 Zn4 O23 110.54(14) . . . . ?
O15 Ba2 Zn4 O23 -170.15(15) . . . . ?
O25 Ba2 Zn4 O23 -74.69(14) . . . . ?
O24 Ba2 Zn4 O23 3.46(14) . . . . ?
O16 Ba2 Zn4 O23 106.45(13) . . . . ?
Zn3 Ba2 Zn4 O23 -139.90(12) . . . . ?
O19 Ba2 Zn4 N8 -119.06(14) . . . . ?
O20 Ba2 Zn4 N8 -117.22(16) . . . . ?
O27 Ba2 Zn4 N8 134.34(15) . . . . ?
O15 Ba2 Zn4 N8 -146.35(16) . . . . ?
O23 Ba2 Zn4 N8 23.80(17) . . . . ?
O25 Ba2 Zn4 N8 -50.89(14) . . . . ?
O24 Ba2 Zn4 N8 27.26(15) . . . . ?
O16 Ba2 Zn4 N8 130.25(14) . . . . ?
Zn3 Ba2 Zn4 N8 -116.10(13) . . . . ?
O19 Ba2 Zn4 N7 18.93(13) . . . . ?
O20 Ba2 Zn4 N7 20.77(15) . . . . ?
O27 Ba2 Zn4 N7 -87.67(14) . . . . ?
O15 Ba2 Zn4 N7 -8.36(15) . . . . ?
O23 Ba2 Zn4 N7 161.79(17) . . . . ?
O25 Ba2 Zn4 N7 87.10(14) . . . . ?
O24 Ba2 Zn4 N7 165.25(14) . . . . ?
O16 Ba2 Zn4 N7 -91.76(13) . . . . ?
Zn3 Ba2 Zn4 N7 21.89(12) . . . . ?
C45 C40 C41 O15 -179.5(3) . . . . ?
C49 C40 C41 O15 -0.9(5) . . . . ?
C45 C40 C41 C42 -0.9(5) . . . . ?
C49 C40 C41 C42 177.7(3) . . . . ?
O15 C41 C42 C43 178.7(3) . . . . ?
C40 C41 C42 C43 0.1(5) . . . . ?
O15 C41 C42 O16 -1.0(5) . . . . ?
C40 C41 C42 O16 -179.7(3) . . . . ?
O16 C42 C43 C44 -179.9(4) . . . . ?
C41 C42 C43 C44 0.4(6) . . . . ?
C42 C43 C44 C45 0.1(6) . . . . ?
C43 C44 C45 C40 -0.9(6) . . . . ?
C41 C40 C45 C44 1.4(5) . . . . ?
C49 C40 C45 C44 -177.3(4) . . . . ?
C40 C41 O15 Zn3 19.8(5) . . . . ?
C42 C41 O15 Zn3 -158.7(3) . . . . ?
C40 C41 O15 Ba2 -171.4(2) . . . . ?
C42 C41 O15 Ba2 10.0(4) . . . . ?
O26 Zn3 O15 C41 -115.0(3) . . . . ?
O19 Zn3 O15 C41 146.0(3) . . . . ?
N6 Zn3 O15 C41 66.7(3) . . . . ?
N5 Zn3 O15 C41 -20.0(3) . . . . ?
Ba2 Zn3 O15 C41 171.1(3) . . . . ?
O26 Zn3 O15 Ba2 73.82(12) . . . . ?
O19 Zn3 O15 Ba2 -25.17(10) . . . . ?
N6 Zn3 O15 Ba2 -104.39(15) . . . . ?
N5 Zn3 O15 Ba2 168.84(11) . . . . ?
O19 Ba2 O15 C41 -149.8(3) . . . . ?
O20 Ba2 O15 C41 -135.0(3) . . . . ?
O27 Ba2 O15 C41 -56.6(3) . . . . ?
O25 Ba2 O15 C41 133.5(3) . . . . ?
O24 Ba2 O15 C41 69.4(3) . . . . ?
O16 Ba2 O15 C41 -9.3(2) . . . . ?
Zn3 Ba2 O15 C41 -171.3(3) . . . . ?
Zn4 Ba2 O15 C41 -118.3(3) . . . . ?
O19 Ba2 O15 Zn3 21.44(9) . . . . ?
O20 Ba2 O15 Zn3 36.33(13) . . . . ?
O27 Ba2 O15 Zn3 114.71(11) . . . . ?
O25 Ba2 O15 Zn3 -55.24(10) . . . . ?
O24 Ba2 O15 Zn3 -119.28(12) . . . . ?
O16 Ba2 O15 Zn3 161.95(14) . . . . ?
Zn4 Ba2 O15 Zn3 52.96(15) . . . . ?
C43 C42 O16 C46 -9.9(5) . . . . ?
C41 C42 O16 C46 169.9(3) . . . . ?
C43 C42 O16 Ba2 173.1(3) . . . . ?
C41 C42 O16 Ba2 -7.2(4) . . . . ?
O19 Ba2 O16 C42 43.6(3) . . . . ?
O20 Ba2 O16 C42 105.0(3) . . . . ?
O27 Ba2 O16 C42 143.0(3) . . . . ?
O15 Ba2 O16 C42 8.1(2) . . . . ?
O23 Ba2 O16 C42 -170.1(2) . . . . ?
O25 Ba2 O16 C42 -32.3(3) . . . . ?
O24 Ba2 O16 C42 -116.5(3) . . . . ?
Zn3 Ba2 O16 C42 17.7(2) . . . . ?
Zn4 Ba2 O16 C42 146.5(2) . . . . ?
O19 Ba2 O16 C46 -133.4(3) . . . . ?
O20 Ba2 O16 C46 -72.1(3) . . . . ?
O27 Ba2 O16 C46 -34.1(3) . . . . ?
O15 Ba2 O16 C46 -169.0(3) . . . . ?
O23 Ba2 O16 C46 12.8(3) . . . . ?
O25 Ba2 O16 C46 150.6(3) . . . . ?
O24 Ba2 O16 C46 66.5(3) . . . . ?
Zn3 Ba2 O16 C46 -159.4(3) . . . . ?
Zn4 Ba2 O16 C46 -30.5(3) . . . . ?
C42 O16 C46 C47 -71.5(4) . . . . ?
Ba2 O16 C46 C47 105.7(3) . . . . ?
O16 C46 C47 C48 133.5(5) . . . . ?
C45 C40 C49 N5 167.7(4) . . . . ?
C41 C40 C49 N5 -10.9(6) . . . . ?
C40 C49 N5 O17 -179.4(3) . . . . ?
C40 C49 N5 Zn3 3.8(5) . . . . ?
O15 Zn3 N5 C49 8.3(3) . . . . ?
O26 Zn3 N5 C49 116.8(3) . . . . ?
O19 Zn3 N5 C49 -57.4(6) . . . . ?
N6 Zn3 N5 C49 -129.7(3) . . . . ?
Ba2 Zn3 N5 C49 19.5(4) . . . . ?
O15 Zn3 N5 O17 -168.0(3) . . . . ?
O26 Zn3 N5 O17 -59.5(3) . . . . ?
O19 Zn3 N5 O17 126.3(4) . . . . ?
N6 Zn3 N5 O17 53.9(3) . . . . ?
Ba2 Zn3 N5 O17 -156.83(19) . . . . ?
C49 N5 O17 C50 177.2(3) . . . . ?
Zn3 N5 O17 C50 -6.0(4) . . . . ?
N5 O17 C50 C51 -84.5(4) . . . . ?
O17 C50 C51 O18 55.5(4) . . . . ?
C50 C51 O18 N6 59.4(4) . . . . ?
C51 O18 N6 C52 117.3(3) . . . . ?
C51 O18 N6 Zn3 -79.5(3) . . . . ?
O15 Zn3 N6 C52 76.8(3) . . . . ?
O26 Zn3 N6 C52 -101.4(3) . . . . ?
O19 Zn3 N6 C52 -3.0(3) . . . . ?
N5 Zn3 N6 C52 162.3(3) . . . . ?
Ba2 Zn3 N6 C52 11.0(3) . . . . ?
O15 Zn3 N6 O18 -82.9(3) . . . . ?
O26 Zn3 N6 O18 99.0(2) . . . . ?
O19 Zn3 N6 O18 -162.7(2) . . . . ?
N5 Zn3 N6 O18 2.6(2) . . . . ?
Ba2 Zn3 N6 O18 -148.70(19) . . . . ?
O18 N6 C52 C53 172.8(3) . . . . ?
Zn3 N6 C52 C53 11.6(5) . . . . ?
N6 C52 C53 C54 -12.3(6) . . . . ?
N6 C52 C53 C58 171.0(4) . . . . ?
C58 C53 C54 O19 179.7(3) . . . . ?
C52 C53 C54 O19 3.2(5) . . . . ?
C58 C53 C54 C55 3.5(5) . . . . ?
C52 C53 C54 C55 -173.0(3) . . . . ?
O19 C54 C55 O20 0.2(4) . . . . ?
C53 C54 C55 O20 176.7(3) . . . . ?
O19 C54 C55 C56 -178.9(3) . . . . ?
C53 C54 C55 C56 -2.5(5) . . . . ?
O20 C55 C56 C57 -179.8(3) . . . . ?
C54 C55 C56 C57 -0.7(5) . . . . ?
O20 C55 C56 C59 -6.8(5) . . . . ?
C54 C55 C56 C59 172.3(3) . . . . ?
C55 C56 C57 C58 3.0(6) . . . . ?
C59 C56 C57 C58 -170.4(4) . . . . ?
C56 C57 C58 C53 -2.0(6) . . . . ?
C54 C53 C58 C57 -1.3(6) . . . . ?
C52 C53 C58 C57 175.4(4) . . . . ?
C53 C54 O19 Zn3 6.3(5) . . . . ?
C55 C54 O19 Zn3 -177.4(2) . . . . ?
C53 C54 O19 Ba2 -162.5(2) . . . . ?
C55 C54 O19 Ba2 13.7(4) . . . . ?
O15 Zn3 O19 C54 -144.6(3) . . . . ?
O26 Zn3 O19 C54 106.9(3) . . . . ?
N6 Zn3 O19 C54 -5.9(3) . . . . ?
N5 Zn3 O19 C54 -78.9(5) . . . . ?
Ba2 Zn3 O19 C54 -170.5(4) . . . . ?
O15 Zn3 O19 Ba2 25.99(10) . . . . ?
O26 Zn3 O19 Ba2 -82.53(12) . . . . ?
N6 Zn3 O19 Ba2 164.66(11) . . . . ?
N5 Zn3 O19 Ba2 91.6(4) . . . . ?
O20 Ba2 O19 C54 -14.0(2) . . . . ?
O27 Ba2 O19 C54 41.6(3) . . . . ?
O15 Ba2 O19 C54 150.4(3) . . . . ?
O23 Ba2 O19 C54 -34.4(3) . . . . ?
O25 Ba2 O19 C54 -129.0(3) . . . . ?
O24 Ba2 O19 C54 -99.6(3) . . . . ?
O16 Ba2 O19 C54 117.5(2) . . . . ?
Zn3 Ba2 O19 C54 171.8(3) . . . . ?
Zn4 Ba2 O19 C54 -12.9(2) . . . . ?
O20 Ba2 O19 Zn3 174.20(14) . . . . ?
O27 Ba2 O19 Zn3 -130.11(10) . . . . ?
O15 Ba2 O19 Zn3 -21.33(9) . . . . ?
O23 Ba2 O19 Zn3 153.83(10) . . . . ?
O25 Ba2 O19 Zn3 59.22(11) . . . . ?
O24 Ba2 O19 Zn3 88.69(16) . . . . ?
O16 Ba2 O19 Zn3 -54.30(12) . . . . ?
Zn4 Ba2 O19 Zn3 175.33(9) . . . . ?
C56 C55 O20 Zn4 7.2(5) . . . . ?
C54 C55 O20 Zn4 -171.9(2) . . . . ?
C56 C55 O20 Ba2 165.5(2) . . . . ?
C54 C55 O20 Ba2 -13.5(4) . . . . ?
O28 Zn4 O20 C55 92.4(3) . . . . ?
O23 Zn4 O20 C55 -171.1(3) . . . . ?
N8 Zn4 O20 C55 -90.5(3) . . . . ?
N7 Zn4 O20 C55 -3.1(3) . . . . ?
Ba2 Zn4 O20 C55 161.3(3) . . . . ?
O28 Zn4 O20 Ba2 -68.95(13) . . . . ?
O23 Zn4 O20 Ba2 27.54(10) . . . . ?
N8 Zn4 O20 Ba2 108.17(15) . . . . ?
N7 Zn4 O20 Ba2 -164.43(11) . . . . ?
O19 Ba2 O20 C55 13.9(2) . . . . ?
O27 Ba2 O20 C55 -107.3(3) . . . . ?
O15 Ba2 O20 C55 -1.5(3) . . . . ?
O23 Ba2 O20 C55 172.7(3) . . . . ?
O25 Ba2 O20 C55 73.8(2) . . . . ?
O24 Ba2 O20 C55 156.7(2) . . . . ?
O16 Ba2 O20 C55 -68.5(3) . . . . ?
Zn3 Ba2 O20 C55 17.0(2) . . . . ?
Zn4 Ba2 O20 C55 -163.9(3) . . . . ?
O19 Ba2 O20 Zn4 177.83(14) . . . . ?
O27 Ba2 O20 Zn4 56.67(10) . . . . ?
O15 Ba2 O20 Zn4 162.45(8) . . . . ?
O23 Ba2 O20 Zn4 -23.34(10) . . . . ?
O25 Ba2 O20 Zn4 -122.26(10) . . . . ?
O24 Ba2 O20 Zn4 -39.36(14) . . . . ?
O16 Ba2 O20 Zn4 95.46(11) . . . . ?
Zn3 Ba2 O20 Zn4 -179.05(9) . . . . ?
C55 C56 C59 N7 2.7(6) . . . . ?
C57 C56 C59 N7 176.0(4) . . . . ?
C56 C59 N7 O21 -173.8(3) . . . . ?
C56 C59 N7 Zn4 0.9(5) . . . . ?
O20 Zn4 N7 C59 -0.8(3) . . . . ?
O28 Zn4 N7 C59 -112.6(3) . . . . ?
O23 Zn4 N7 C59 60.4(6) . . . . ?
N8 Zn4 N7 C59 133.5(3) . . . . ?
Ba2 Zn4 N7 C59 -15.7(4) . . . . ?
O20 Zn4 N7 O21 172.9(3) . . . . ?
O28 Zn4 N7 O21 61.2(3) . . . . ?
O23 Zn4 N7 O21 -125.8(4) . . . . ?
N8 Zn4 N7 O21 -52.7(3) . . . . ?
Ba2 Zn4 N7 O21 158.1(2) . . . . ?
C59 N7 O21 C60 175.7(3) . . . . ?
Zn4 N7 O21 C60 1.1(4) . . . . ?
N7 O21 C60 C61 87.0(4) . . . . ?
O21 C60 C61 O22 -53.0(5) . . . . ?
C60 C61 O22 N8 -62.5(5) . . . . ?
C61 O22 N8 C62 -118.5(4) . . . . ?
C61 O22 N8 Zn4 77.5(3) . . . . ?
O20 Zn4 N8 C62 -74.5(4) . . . . ?
O28 Zn4 N8 C62 102.5(4) . . . . ?
O23 Zn4 N8 C62 6.5(4) . . . . ?
N7 Zn4 N8 C62 -160.4(4) . . . . ?
Ba2 Zn4 N8 C62 -10.8(4) . . . . ?
O20 Zn4 N8 O22 86.0(3) . . . . ?
O28 Zn4 N8 O22 -96.9(3) . . . . ?
O23 Zn4 N8 O22 167.0(3) . . . . ?
N7 Zn4 N8 O22 0.2(3) . . . . ?
Ba2 Zn4 N8 O22 149.8(2) . . . . ?
O22 N8 C62 C63 -173.5(3) . . . . ?
Zn4 N8 C62 C63 -11.5(6) . . . . ?
N8 C62 C63 C64 9.3(6) . . . . ?
N8 C62 C63 C68 -174.0(4) . . . . ?
C68 C63 C64 O23 -179.5(4) . . . . ?
C62 C63 C64 O23 -2.9(6) . . . . ?
C68 C63 C64 C65 -1.1(5) . . . . ?
C62 C63 C64 C65 175.6(4) . . . . ?
O23 C64 C65 C66 -180.0(4) . . . . ?
C63 C64 C65 C66 1.5(6) . . . . ?
O23 C64 C65 O24 0.5(5) . . . . ?
C63 C64 C65 O24 -178.1(3) . . . . ?
O24 C65 C66 C67 179.3(4) . . . . ?
C64 C65 C66 C67 -0.2(7) . . . . ?
C65 C66 C67 C68 -1.5(7) . . . . ?
C66 C67 C68 C63 1.9(6) . . . . ?
C64 C63 C68 C67 -0.6(6) . . . . ?
C62 C63 C68 C67 -177.4(4) . . . . ?
C63 C64 O23 Zn4 -0.4(6) . . . . ?
C65 C64 O23 Zn4 -178.9(3) . . . . ?
C63 C64 O23 Ba2 156.6(3) . . . . ?
C65 C64 O23 Ba2 -21.8(5) . . . . ?
O20 Zn4 O23 C64 134.3(3) . . . . ?
O28 Zn4 O23 C64 -114.0(3) . . . . ?
N8 Zn4 O23 C64 -0.7(3) . . . . ?
N7 Zn4 O23 C64 73.0(6) . . . . ?
Ba2 Zn4 O23 C64 161.3(4) . . . . ?
O20 Zn4 O23 Ba2 -27.04(10) . . . . ?
O28 Zn4 O23 Ba2 84.66(11) . . . . ?
N8 Zn4 O23 Ba2 -161.98(13) . . . . ?
N7 Zn4 O23 Ba2 -88.3(4) . . . . ?
O19 Ba2 O23 C64 -120.9(3) . . . . ?
O20 Ba2 O23 C64 -140.8(3) . . . . ?
O27 Ba2 O23 C64 142.5(3) . . . . ?
O25 Ba2 O23 C64 -47.0(3) . . . . ?
O24 Ba2 O23 C64 21.3(3) . . . . ?
O16 Ba2 O23 C64 95.3(3) . . . . ?
Zn3 Ba2 O23 C64 -97.7(3) . . . . ?
Zn4 Ba2 O23 C64 -162.9(4) . . . . ?
O19 Ba2 O23 Zn4 41.97(14) . . . . ?
O20 Ba2 O23 Zn4 22.10(9) . . . . ?
O27 Ba2 O23 Zn4 -54.58(11) . . . . ?
O25 Ba2 O23 Zn4 115.91(12) . . . . ?
O24 Ba2 O23 Zn4 -175.80(17) . . . . ?
O16 Ba2 O23 Zn4 -101.82(12) . . . . ?
Zn3 Ba2 O23 Zn4 65.19(16) . . . . ?
C66 C65 O24 C69 6.5(8) . . . . ?
C64 C65 O24 C69 -174.0(6) . . . . ?
C66 C65 O24 C72 -20.7(9) . . . . ?
C64 C65 O24 C72 158.8(8) . . . . ?
C66 C65 O24 Ba2 -160.9(3) . . . . ?
C64 C65 O24 Ba2 18.6(5) . . . . ?
O19 Ba2 O24 C65 65.0(4) . . . . ?
O20 Ba2 O24 C65 -2.7(3) . . . . ?
O27 Ba2 O24 C65 -76.3(3) . . . . ?
O15 Ba2 O24 C65 153.8(3) . . . . ?
O23 Ba2 O24 C65 -19.7(3) . . . . ?
O25 Ba2 O24 C65 93.0(3) . . . . ?
O16 Ba2 O24 C65 -151.1(3) . . . . ?
Zn3 Ba2 O24 C65 113.3(3) . . . . ?
Zn4 Ba2 O24 C65 -22.0(3) . . . . ?
O19 Ba2 O24 C69 -102.0(6) . . . . ?
O20 Ba2 O24 C69 -169.6(6) . . . . ?
O27 Ba2 O24 C69 116.8(6) . . . . ?
O15 Ba2 O24 C69 -13.2(6) . . . . ?
O23 Ba2 O24 C69 173.4(6) . . . . ?
O25 Ba2 O24 C69 -73.9(6) . . . . ?
O16 Ba2 O24 C69 42.0(6) . . . . ?
Zn3 Ba2 O24 C69 -53.6(6) . . . . ?
Zn4 Ba2 O24 C69 171.1(6) . . . . ?
O19 Ba2 O24 C72 -75.0(8) . . . . ?
O20 Ba2 O24 C72 -142.6(8) . . . . ?
O27 Ba2 O24 C72 143.8(8) . . . . ?
O15 Ba2 O24 C72 13.8(8) . . . . ?
O23 Ba2 O24 C72 -159.6(8) . . . . ?
O25 Ba2 O24 C72 -46.9(8) . . . . ?
O16 Ba2 O24 C72 69.0(8) . . . . ?
Zn3 Ba2 O24 C72 -26.6(8) . . . . ?
Zn4 Ba2 O24 C72 -161.9(8) . . . . ?
C65 O24 C69 C70 168.5(6) . . . . ?
C72 O24 C69 C70 -105(2) . . . . ?
Ba2 O24 C69 C70 -24.2(9) . . . . ?
O24 C69 C70 C71 97.8(11) . . . . ?
C65 O24 C72 C73 -167.4(9) . . . . ?
C69 O24 C72 C73 87(2) . . . . ?
Ba2 O24 C72 C73 -24.6(14) . . . . ?
O24 C72 C73 C74 -91.5(19) . . . . ?
O19 Ba2 O25 C75 -30.3(5) . . . . ?
O20 Ba2 O25 C75 -81.6(5) . . . . ?
O27 Ba2 O25 C75 -87.0(6) . . . . ?
O15 Ba2 O25 C75 34.6(5) . . . . ?
O23 Ba2 O25 C75 -143.3(5) . . . . ?
O24 Ba2 O25 C75 165.8(5) . . . . ?
O16 Ba2 O25 C75 68.5(5) . . . . ?
Zn3 Ba2 O25 C75 3.0(4) . . . . ?
Zn4 Ba2 O25 C75 -110.5(5) . . . . ?
O15 Zn3 O26 C75 -37.9(3) . . . . ?
O19 Zn3 O26 C75 51.9(3) . . . . ?
N6 Zn3 O26 C75 140.8(3) . . . . ?
N5 Zn3 O26 C75 -126.5(3) . . . . ?
Ba2 Zn3 O26 C75 6.9(3) . . . . ?
Ba2 O25 C75 O26 0.9(8) . . . . ?
Ba2 O25 C75 C76 -178.9(4) . . . . ?
Zn3 O26 C75 O25 -7.2(6) . . . . ?
Zn3 O26 C75 C76 172.6(3) . . . . ?
O19 Ba2 O27 C77 -104.1(4) . . . . ?
O20 Ba2 O27 C77 -55.8(4) . . . . ?
O15 Ba2 O27 C77 -168.3(4) . . . . ?
O23 Ba2 O27 C77 8.6(4) . . . . ?
O25 Ba2 O27 C77 -50.2(7) . . . . ?
O24 Ba2 O27 C77 54.9(4) . . . . ?
O16 Ba2 O27 C77 152.6(5) . . . . ?
Zn3 Ba2 O27 C77 -133.2(4) . . . . ?
Zn4 Ba2 O27 C77 -24.0(4) . . . . ?
O20 Zn4 O28 C77 30.0(3) . . . . ?
O23 Zn4 O28 C77 -59.2(3) . . . . ?
N8 Zn4 O28 C77 -147.7(3) . . . . ?
N7 Zn4 O28 C77 119.1(3) . . . . ?
Ba2 Zn4 O28 C77 -12.3(3) . . . . ?
Ba2 O27 C77 O28 24.7(7) . . . . ?
Ba2 O27 C77 C78 -154.7(4) . . . . ?
Zn4 O28 C77 O27 1.3(6) . . . . ?
Zn4 O28 C77 C78 -179.2(3) . . . . ?
Cl3 Cl3 C79 Cl1 -64.7(14) 2_575 . . . ?
Cl3 Cl3 C79 Cl2 173.6(9) 2_575 . . . ?
Cl8 Cl8 C81 Cl7 -101.8(15) 2_565 . . . ?
Cl8 Cl8 C81 Cl9 133.6(11) 2_565 . . . ?
